data_7718877
loop_
_publ_author_name
'Giarrana, Luisa'
'Poitiers, Nadine E.'
'St&#xfc;rmer, Alida'
'Zimmer, Michael'
'Huch, Volker'
'Morgenstern, Bernd'
'Scheschkewitz, David'

_publ_section_title
;
 Heterobimetallic unsaturated silicon clusters (siliconoids) with
 transition metal-expanded scaffolds.
;
_journal_issue 26
_journal_name_full 'Dalton transactions (Cambridge, England : 2003)'
_journal_page_first 10441
_journal_page_last 10447
_journal_paper_doi 10.1039/d5dt01135c
_journal_volume 54
_journal_year 2025
_chemical_formula_moiety 'C76 H120 Ir Li N2 O2 Si6'
_chemical_formula_sum 'C76 H120 Ir Li N2 O2 Si6'
_chemical_formula_weight 1461.41
_chemical_properties_physical Air-sensitive,Moisture-sensitive
_space_group_crystal_system triclinic
_space_group_IT_number 2
_space_group_name_Hall '-P 1'
_space_group_name_H-M_alt 'P -1'
_atom_sites_solution_hydrogens geom
_atom_sites_solution_primary direct
_atom_sites_solution_secondary difmap
_audit_creation_method SHELXL-2019/1
_audit_update_record
;
2025-04-28 deposited with the CCDC.	2025-06-13 downloaded from the CCDC.
;
_cell_angle_alpha 75.099(2)
_cell_angle_beta 88.548(2)
_cell_angle_gamma 77.283(2)
_cell_formula_units_Z 4
_cell_length_a 14.3574(10)
_cell_length_b 22.2591(14)
_cell_length_c 25.9243(17)
_cell_measurement_reflns_used 9978
_cell_measurement_temperature 122(2)
_cell_measurement_theta_max 26.81
_cell_measurement_theta_min 2.19
_cell_volume 7805.7(9)
_computing_cell_refinement 'Bruker SAINT'
_computing_data_collection 'Bruker APEX3'
_computing_data_reduction 'Bruker SAINT'
_computing_molecular_graphics 'Bruker SHELXTL'
_computing_publication_material 'Bruker SHELXTL'
_computing_structure_refinement
;
SHELXL-2019/1 (Sheldrick, 2019),                                              
SHELXLe Rev 1000 (Huebschle et al., 2011)
;
_computing_structure_solution 'SHELXS-97 (Sheldrick 2008)'
_diffrn_ambient_temperature 122(2)
_diffrn_measured_fraction_theta_full 0.999
_diffrn_measured_fraction_theta_max 0.994
_diffrn_measurement_device_type 'Bruker AXS D8 Venture, Photon II'
_diffrn_measurement_method '\f and \w scans'
_diffrn_radiation_type MoK\a
_diffrn_radiation_wavelength 0.71073
_diffrn_reflns_av_R_equivalents 0.0547
_diffrn_reflns_av_unetI/netI 0.0686
_diffrn_reflns_Laue_measured_fraction_full 0.999
_diffrn_reflns_Laue_measured_fraction_max 0.994
_diffrn_reflns_limit_h_max 18
_diffrn_reflns_limit_h_min -18
_diffrn_reflns_limit_k_max 29
_diffrn_reflns_limit_k_min -29
_diffrn_reflns_limit_l_max 34
_diffrn_reflns_limit_l_min -34
_diffrn_reflns_number 114921
_diffrn_reflns_point_group_measured_fraction_full 0.999
_diffrn_reflns_point_group_measured_fraction_max 0.994
_diffrn_reflns_theta_full 25.242
_diffrn_reflns_theta_max 27.986
_diffrn_reflns_theta_min 0.971
_diffrn_source 'INCOATEC I?S microfocus sealed tube'
_exptl_absorpt_coefficient_mu 1.846
_exptl_absorpt_correction_T_max 0.7456
_exptl_absorpt_correction_T_min 0.5737
_exptl_absorpt_correction_type multi-scan
_exptl_absorpt_process_details
; 
 SADABS 2016/2: Krause, L., Herbst-Irmer, R., Sheldrick G.M. & Stalke D., 
 J. Appl. Cryst. 48 (2015) 3-10 
;
_exptl_crystal_colour red
_exptl_crystal_density_diffrn 1.244
_exptl_crystal_density_meas ?
_exptl_crystal_description block
_exptl_crystal_F_000 3080
_exptl_crystal_recrystallization_method 'Re-crystallisation from solvent: n-hexane'
_exptl_crystal_size_max 0.510
_exptl_crystal_size_mid 0.144
_exptl_crystal_size_min 0.060
_refine_diff_density_max 1.717
_refine_diff_density_min -2.350
_refine_diff_density_rms 0.115
_refine_ls_extinction_method none
_refine_ls_goodness_of_fit_ref 1.025
_refine_ls_hydrogen_treatment constr
_refine_ls_matrix_type full
_refine_ls_number_parameters 1715
_refine_ls_number_reflns 37415
_refine_ls_number_restraints 171
_refine_ls_restrained_S_all 1.025
_refine_ls_R_factor_all 0.0702
_refine_ls_R_factor_gt 0.0442
_refine_ls_shift/su_max 0.004
_refine_ls_shift/su_mean 0.000
_refine_ls_structure_factor_coef Fsqd
_refine_ls_weighting_details 'w=1/[\s^2^(Fo^2^)+(0.0465P)^2^+8.9010P] where P=(Fo^2^+2Fc^2^)/3'
_refine_ls_weighting_scheme calc
_refine_ls_wR_factor_gt 0.1001
_refine_ls_wR_factor_ref 0.1089
_reflns_Friedel_coverage 0.000
_reflns_number_gt 27796
_reflns_number_total 37415
_reflns_threshold_expression 'I > 2\s(I)'
_cod_data_source_file d5dt01135c2.cif
_cod_data_source_block sh4269
_cod_depositor_comments
;
The following automatic conversions were performed:

data item '_exptl_crystal_density_meas' value 'not measured' was
changed to '?' -- the value is perceived as not measured.

Automatic conversion script
Id: cif_fix_values 8170 2020-07-09 18:12:32Z antanas 

 Adding full bibliography for 7718875--7718877.cif.
;
_cod_database_code 7718877
_shelx_shelxl_version_number 2019/1
_shelx_space_group_comment
;
The symmetry employed for this shelxl refinement is uniquely defined
by the following loop, which should always be used as a source of
symmetry information in preference to the above space-group names.
They are only intended as comments.
;
_shelx_estimated_absorpt_t_min 0.453
_shelx_estimated_absorpt_t_max 0.897

loop_
_space_group_symop_operation_xyz
'x, y, z'
'-x, -y, -z'

loop_
_atom_site_label
_atom_site_type_symbol
_atom_site_fract_x
_atom_site_fract_y
_atom_site_fract_z
_atom_site_U_iso_or_equiv
_atom_site_adp_type
_atom_site_occupancy
_atom_site_site_symmetry_order
_atom_site_calc_flag
_atom_site_refinement_flags_posn
_atom_site_refinement_flags_adp
_atom_site_refinement_flags_occupancy
_atom_site_disorder_assembly
_atom_site_disorder_group
Ir1 Ir 0.93643(2) 0.91626(2) 0.30101(2) 0.01616(4) Uani 1 1 d . . . . .
Si1 Si 0.74237(8) 1.03508(5) 0.23677(4) 0.0179(2) Uani 1 1 d . . . . .
Si2 Si 0.87798(8) 0.98243(5) 0.20217(4) 0.0175(2) Uani 1 1 d . . . . .
Si3 Si 0.78247(8) 0.91895(5) 0.26495(4) 0.0158(2) Uani 1 1 d . . . . .
Si4 Si 0.74919(7) 0.94434(5) 0.17378(4) 0.0157(2) Uani 1 1 d . . . . .
Si5 Si 0.61910(7) 1.02902(5) 0.18369(4) 0.0164(2) Uani 1 1 d . . . . .
Si6 Si 0.81867(8) 0.99897(5) 0.31886(4) 0.0166(2) Uani 1 1 d . . . . .
N1 N 0.8459(2) 1.05884(15) 0.35155(13) 0.0196(7) Uani 1 1 d . . . . .
N2 N 0.7557(2) 0.99425(16) 0.38359(12) 0.0198(7) Uani 1 1 d . . . . .
N3 N 0.2341(2) 0.46598(17) 0.11773(13) 0.0229(7) Uani 1 1 d . . . . .
N4 N 0.1046(2) 0.53014(16) 0.12862(12) 0.0193(7) Uani 1 1 d . . . . .
C1 C 0.9774(3) 0.81382(19) 0.32714(17) 0.0273(10) Uani 1 1 d . . . . .
H1 H 0.931634 0.791958 0.314899 0.033 Uiso 1 1 calc R U . . .
C2 C 1.0422(3) 0.83363(19) 0.28781(17) 0.0255(9) Uani 1 1 d . . . . .
H2 H 1.034061 0.823608 0.252965 0.031 Uiso 1 1 calc R U . . .
C3 C 1.1447(3) 0.8336(2) 0.3023(2) 0.0368(11) Uani 1 1 d . . . . .
H3A H 1.167924 0.797035 0.333406 0.044 Uiso 1 1 calc R U . . .
H3AB H 1.185606 0.827210 0.272021 0.044 Uiso 1 1 calc R U . . .
C4 C 1.1563(3) 0.8939(2) 0.3156(2) 0.0345(11) Uani 1 1 d . . . . .
H4A H 1.205346 0.882482 0.344772 0.041 Uiso 1 1 calc R U . . .
H4AB H 1.179954 0.921252 0.283951 0.041 Uiso 1 1 calc R U . . .
C5 C 1.0659(3) 0.9316(2) 0.33248(16) 0.0241(9) Uani 1 1 d . . . . .
H5 H 1.066031 0.977486 0.328625 0.029 Uiso 1 1 calc R U . . .
C6 C 1.0092(3) 0.9052(2) 0.37516(16) 0.0254(9) Uani 1 1 d . . . . .
H6 H 0.977918 0.935862 0.395975 0.030 Uiso 1 1 calc R U . . .
C7 C 1.0411(4) 0.8371(2) 0.40835(17) 0.0345(11) Uani 1 1 d . . . . .
H7A H 1.111719 0.824438 0.409066 0.041 Uiso 1 1 calc R U . . .
H7AB H 1.020819 0.834433 0.445511 0.041 Uiso 1 1 calc R U . . .
C8 C 0.9999(4) 0.7916(2) 0.38653(19) 0.0412(13) Uani 1 1 d . . . . .
H8A H 0.940606 0.785124 0.405345 0.049 Uiso 1 1 calc R U . . .
H8AB H 1.045907 0.749824 0.394347 0.049 Uiso 1 1 calc R U . . .
C9 C 0.7632(3) 0.8989(2) 0.11911(15) 0.0205(8) Uani 1 1 d . . . . .
C10 C 0.7635(3) 0.8335(2) 0.12939(18) 0.0271(9) Uani 1 1 d . . . . .
C11 C 0.7850(3) 0.8024(2) 0.0890(2) 0.0354(11) Uani 1 1 d . . . . .
H11 H 0.784525 0.758346 0.096535 0.042 Uiso 1 1 calc R U . . .
C12 C 0.8071(3) 0.8334(3) 0.0379(2) 0.0399(13) Uani 1 1 d . . . . .
C13 C 0.8061(3) 0.8976(3) 0.02833(18) 0.0354(11) Uani 1 1 d . . . . .
H13 H 0.820506 0.919811 -0.006361 0.042 Uiso 1 1 calc R U . . .
C14 C 0.7850(3) 0.9311(2) 0.06712(16) 0.0246(9) Uani 1 1 d . . . . .
C15 C 0.7410(3) 0.7959(2) 0.18428(18) 0.0276(10) Uani 1 1 d . . . . .
H15 H 0.708542 0.827553 0.203935 0.033 Uiso 1 1 calc R U . . .
C16 C 0.6727(4) 0.7521(2) 0.1825(2) 0.0464(14) Uani 1 1 d . . . . .
H16A H 0.614759 0.777039 0.161561 0.070 Uiso 1 1 calc R U . . .
H16B H 0.655665 0.732962 0.218953 0.070 Uiso 1 1 calc R U . . .
H16C H 0.704182 0.718335 0.165950 0.070 Uiso 1 1 calc R U . . .
C17 C 0.8327(4) 0.7582(2) 0.2159(2) 0.0400(12) Uani 1 1 d . . . . .
H17A H 0.865981 0.726135 0.198107 0.060 Uiso 1 1 calc R U . . .
H17B H 0.816994 0.737025 0.252085 0.060 Uiso 1 1 calc R U . . .
H17C H 0.873997 0.787266 0.217942 0.060 Uiso 1 1 calc R U . . .
C18 C 0.8353(4) 0.7989(4) -0.0058(3) 0.069(2) Uani 1 1 d . . . . .
H18A H 0.824809 0.835263 -0.038659 0.083 Uiso 0.605(10) 1 calc R U P A 1
H18B H 0.819805 0.757650 0.014128 0.083 Uiso 0.395(10) 1 calc R U P A 2
C19 C 0.9415(3) 0.7737(2) -0.00576(18) 0.0333(11) Uani 1 1 d . . . . .
H19A H 0.956519 0.750726 -0.033522 0.050 Uiso 1 1 calc R U . . .
H19B H 0.963364 0.744748 0.029184 0.050 Uiso 1 1 calc R U . . .
H19C H 0.973767 0.809387 -0.012880 0.050 Uiso 1 1 calc R U . . .
C20A C 0.7725(6) 0.7622(4) -0.0164(3) 0.035(2) Uani 0.605(10) 1 d . U P A 1
H20A H 0.776504 0.724229 0.013524 0.042 Uiso 0.605(10) 1 calc R U P A 1
H20B H 0.790665 0.749072 -0.049194 0.042 Uiso 0.605(10) 1 calc R U P A 1
H20C H 0.706883 0.787730 -0.020662 0.042 Uiso 0.605(10) 1 calc R U P A 1
C20B C 0.7784(8) 0.8085(5) -0.0472(4) 0.026(3) Uani 0.395(10) 1 d . U P A 2
H20D H 0.765859 0.853564 -0.066824 0.031 Uiso 0.395(10) 1 calc R U P A 2
H20E H 0.717994 0.796853 -0.035118 0.031 Uiso 0.395(10) 1 calc R U P A 2
H20F H 0.808696 0.782199 -0.070721 0.031 Uiso 0.395(10) 1 calc R U P A 2
C21 C 0.7894(3) 1.0010(2) 0.05234(15) 0.0264(10) Uani 1 1 d . . . . .
H21 H 0.768859 1.017954 0.083962 0.032 Uiso 1 1 calc R U . . .
C22 C 0.8918(3) 1.0086(3) 0.0410(2) 0.0398(12) Uani 1 1 d . . . . .
H22A H 0.914640 0.991462 0.010616 0.060 Uiso 1 1 calc R U . . .
H22B H 0.933134 0.985335 0.072562 0.060 Uiso 1 1 calc R U . . .
H22C H 0.893297 1.053887 0.032614 0.060 Uiso 1 1 calc R U . . .
C23 C 0.7217(3) 1.0409(3) 0.00527(17) 0.0386(12) Uani 1 1 d . . . . .
H23A H 0.724894 1.085773 -0.001441 0.058 Uiso 1 1 calc R U . . .
H23B H 0.656179 1.036591 0.013773 0.058 Uiso 1 1 calc R U . . .
H23C H 0.740631 1.025908 -0.026638 0.058 Uiso 1 1 calc R U . . .
C24 C 0.5761(3) 1.09033(19) 0.11687(15) 0.0208(8) Uani 1 1 d . . . . .
C25 C 0.5073(3) 1.0765(2) 0.08625(16) 0.0243(9) Uani 1 1 d . . . . .
C26 C 0.4760(3) 1.1159(2) 0.03583(16) 0.0281(10) Uani 1 1 d . . . . .
H26 H 0.429678 1.105384 0.016171 0.034 Uiso 1 1 calc R U . . .
C27 C 0.5107(3) 1.1701(2) 0.01368(17) 0.0315(11) Uani 1 1 d . . . . .
C28 C 0.5773(3) 1.1842(2) 0.04330(17) 0.0306(10) Uani 1 1 d . . . . .
H28 H 0.601660 1.221128 0.028559 0.037 Uiso 1 1 calc R U . . .
C29 C 0.6109(3) 1.1464(2) 0.09434(16) 0.0251(9) Uani 1 1 d . . . . .
C30 C 0.4636(3) 1.0187(2) 0.10670(16) 0.0281(10) Uani 1 1 d . . . . .
H30 H 0.490547 0.997316 0.143709 0.034 Uiso 1 1 calc R U . . .
C31 C 0.3559(3) 1.0384(3) 0.1110(2) 0.0542(17) Uani 1 1 d . . . . .
H31A H 0.326623 1.059796 0.075416 0.081 Uiso 1 1 calc R U . . .
H31B H 0.341255 1.067593 0.134153 0.081 Uiso 1 1 calc R U . . .
H31C H 0.330362 1.000464 0.126251 0.081 Uiso 1 1 calc R U . . .
C32 C 0.4903(4) 0.9696(3) 0.0739(2) 0.0524(16) Uani 1 1 d . . . . .
H32A H 0.459829 0.987389 0.038174 0.079 Uiso 1 1 calc R U . . .
H32B H 0.468412 0.930958 0.091673 0.079 Uiso 1 1 calc R U . . .
H32C H 0.559843 0.959095 0.070738 0.079 Uiso 1 1 calc R U . . .
C33 C 0.4780(4) 1.2119(2) -0.04222(18) 0.0402(13) Uani 1 1 d . . . . .
H33 H 0.425672 1.195652 -0.055096 0.048 Uiso 1 1 calc R U . . .
C34 C 0.4388(5) 1.2816(3) -0.0428(2) 0.078(2) Uani 1 1 d . . . . .
H34A H 0.489892 1.299215 -0.032217 0.116 Uiso 1 1 calc R U . . .
H34B H 0.386847 1.284455 -0.017665 0.116 Uiso 1 1 calc R U . . .
H34C H 0.414466 1.305750 -0.078836 0.116 Uiso 1 1 calc R U . . .
C35 C 0.5600(4) 1.2070(3) -0.08108(18) 0.0404(12) Uani 1 1 d . . . . .
H35A H 0.535623 1.229476 -0.117496 0.061 Uiso 1 1 calc R U . . .
H35B H 0.587084 1.162082 -0.079326 0.061 Uiso 1 1 calc R U . . .
H35C H 0.609603 1.226425 -0.071250 0.061 Uiso 1 1 calc R U . . .
C36 C 0.6843(3) 1.1679(2) 0.12187(18) 0.0325(11) Uani 1 1 d . . . . .
H36 H 0.695514 1.139149 0.158832 0.039 Uiso 1 1 calc R U . . .
C37 C 0.6495(4) 1.2363(2) 0.1274(2) 0.0460(13) Uani 1 1 d . . . . .
H37A H 0.644203 1.266340 0.091972 0.069 Uiso 1 1 calc R U . . .
H37B H 0.695209 1.245687 0.149979 0.069 Uiso 1 1 calc R U . . .
H37C H 0.586839 1.240565 0.143682 0.069 Uiso 1 1 calc R U . . .
C38 C 0.7803(4) 1.1615(2) 0.0948(2) 0.0453(14) Uani 1 1 d . . . . .
H38A H 0.772043 1.188999 0.058235 0.068 Uiso 1 1 calc R U . . .
H38B H 0.804506 1.117119 0.093766 0.068 Uiso 1 1 calc R U . . .
H38C H 0.825915 1.174428 0.114867 0.068 Uiso 1 1 calc R U . . .
C39 C 0.5114(3) 1.0216(2) 0.22931(15) 0.0202(8) Uani 1 1 d . . . . .
C40 C 0.4689(3) 1.0775(2) 0.24516(17) 0.0260(9) Uani 1 1 d . . . . .
C41 C 0.3984(3) 1.0764(2) 0.2822(2) 0.0335(11) Uani 1 1 d . . . . .
H41 H 0.369861 1.114808 0.291544 0.040 Uiso 1 1 calc R U . . .
C42 C 0.3675(3) 1.0211(2) 0.30648(18) 0.0320(11) Uani 1 1 d . . . . .
C43 C 0.4063(3) 0.9670(2) 0.29027(17) 0.0299(10) Uani 1 1 d . . . . .
H43 H 0.384376 0.929200 0.305557 0.036 Uiso 1 1 calc R U . . .
C44 C 0.4776(3) 0.9655(2) 0.25168(15) 0.0207(8) Uani 1 1 d . . . . .
C45 C 0.4982(4) 1.1406(2) 0.2245(2) 0.0407(13) Uani 1 1 d . . . . .
H45A H 0.547702 1.135615 0.197201 0.049 Uiso 0.699(19) 1 calc R U P B 1
H45B H 0.559678 1.132120 0.205921 0.049 Uiso 0.301(19) 1 calc R U P B 2
C46A C 0.5461(8) 1.1569(5) 0.2740(4) 0.039(2) Uani 0.699(19) 1 d . U P B 1
H46A H 0.574678 1.193789 0.260343 0.058 Uiso 0.699(19) 1 calc R U P B 1
H46B H 0.595638 1.120058 0.292052 0.058 Uiso 0.699(19) 1 calc R U P B 1
H46C H 0.496817 1.166612 0.299281 0.058 Uiso 0.699(19) 1 calc R U P B 1
C47A C 0.4189(8) 1.1949(5) 0.1998(5) 0.053(3) Uani 0.699(19) 1 d . U P B 1
H47A H 0.444043 1.233319 0.186278 0.079 Uiso 0.699(19) 1 calc R U P B 1
H47B H 0.371289 1.202039 0.226644 0.079 Uiso 0.699(19) 1 calc R U P B 1
H47C H 0.388991 1.185216 0.170274 0.079 Uiso 0.699(19) 1 calc R U P B 1
C46B C 0.509(2) 1.1755(12) 0.2574(10) 0.042(4) Uani 0.301(19) 1 d . U P B 2
H46D H 0.534659 1.147383 0.292012 0.064 Uiso 0.301(19) 1 calc R U P B 2
H46E H 0.446614 1.201967 0.262231 0.064 Uiso 0.301(19) 1 calc R U P B 2
H46F H 0.552818 1.202863 0.242281 0.064 Uiso 0.301(19) 1 calc R U P B 2
C47B C 0.4083(18) 1.1835(12) 0.1752(11) 0.048(5) Uani 0.301(19) 1 d . U P B 2
H47D H 0.418176 1.226809 0.160571 0.072 Uiso 0.301(19) 1 calc R U P B 2
H47E H 0.345483 1.185694 0.191162 0.072 Uiso 0.301(19) 1 calc R U P B 2
H47F H 0.411535 1.161960 0.146444 0.072 Uiso 0.301(19) 1 calc R U P B 2
C48 C 0.2976(4) 1.0191(3) 0.3522(2) 0.0447(14) Uani 1 1 d . . . . .
H48 H 0.270234 0.980588 0.356133 0.054 Uiso 1 1 calc R U . . .
C49 C 0.3518(5) 1.0113(4) 0.4042(2) 0.074(2) Uani 1 1 d . . . . .
H49A H 0.405100 0.974054 0.409811 0.111 Uiso 1 1 calc R U . . .
H49B H 0.308534 1.005448 0.434064 0.111 Uiso 1 1 calc R U . . .
H49C H 0.376443 1.049551 0.402170 0.111 Uiso 1 1 calc R U . . .
C50 C 0.2142(4) 1.0776(3) 0.3419(3) 0.066(2) Uani 1 1 d . . . . .
H50A H 0.182364 1.082930 0.307499 0.099 Uiso 1 1 calc R U . . .
H50B H 0.238592 1.115687 0.341055 0.099 Uiso 1 1 calc R U . . .
H50C H 0.168501 1.071747 0.370447 0.099 Uiso 1 1 calc R U . . .
C51 C 0.5133(3) 0.9030(2) 0.23690(16) 0.0259(9) Uani 1 1 d . . . . .
H51 H 0.560986 0.909575 0.208390 0.031 Uiso 1 1 calc R U . . .
C52 C 0.4315(4) 0.8807(2) 0.21471(19) 0.0351(11) Uani 1 1 d . . . . .
H52A H 0.395284 0.915769 0.186531 0.053 Uiso 1 1 calc R U . . .
H52B H 0.388890 0.867771 0.243584 0.053 Uiso 1 1 calc R U . . .
H52C H 0.458447 0.844460 0.199974 0.053 Uiso 1 1 calc R U . . .
C53 C 0.5629(3) 0.8503(2) 0.28469(17) 0.0325(11) Uani 1 1 d . . . . .
H53A H 0.590532 0.811845 0.273016 0.049 Uiso 1 1 calc R U . . .
H53B H 0.516150 0.840827 0.312096 0.049 Uiso 1 1 calc R U . . .
H53C H 0.613671 0.864605 0.299540 0.049 Uiso 1 1 calc R U . . .
C54 C 0.7950(3) 1.03912(18) 0.39376(15) 0.0179(8) Uani 1 1 d . . . . .
C55 C 0.8805(3) 1.11876(19) 0.33396(16) 0.0225(9) Uani 1 1 d . . . . .
C56 C 0.9441(4) 1.1278(2) 0.37626(19) 0.0366(12) Uani 1 1 d . . . . .
H56A H 0.974015 1.163630 0.360753 0.055 Uiso 1 1 calc R U . . .
H56B H 0.993769 1.088884 0.389006 0.055 Uiso 1 1 calc R U . . .
H56C H 0.905367 1.136615 0.406243 0.055 Uiso 1 1 calc R U . . .
C57 C 0.7950(4) 1.1752(2) 0.3179(2) 0.0376(12) Uani 1 1 d . . . . .
H57A H 0.817723 1.214139 0.302269 0.056 Uiso 1 1 calc R U . . .
H57B H 0.758302 1.179968 0.349532 0.056 Uiso 1 1 calc R U . . .
H57C H 0.754229 1.167522 0.291603 0.056 Uiso 1 1 calc R U . . .
C58 C 0.9394(3) 1.1133(2) 0.28478(18) 0.0329(11) Uani 1 1 d . . . . .
H58A H 0.900961 1.103805 0.258431 0.049 Uiso 1 1 calc R U . . .
H58B H 0.996570 1.078913 0.295230 0.049 Uiso 1 1 calc R U . . .
H58C H 0.958470 1.153610 0.269150 0.049 Uiso 1 1 calc R U . . .
C59 C 0.7897(3) 1.0611(2) 0.44376(15) 0.0224(9) Uani 1 1 d . . . . .
C60 C 0.7173(3) 1.1101(2) 0.45042(18) 0.0296(10) Uani 1 1 d . . . . .
H60 H 0.668042 1.129443 0.423729 0.035 Uiso 1 1 calc R U . . .
C61 C 0.7167(4) 1.1313(2) 0.4962(2) 0.0401(12) Uani 1 1 d . . . . .
H61 H 0.667240 1.165486 0.500784 0.048 Uiso 1 1 calc R U . . .
C62 C 0.7878(4) 1.1027(3) 0.5355(2) 0.0443(14) Uani 1 1 d . . . . .
H62 H 0.787291 1.117584 0.566709 0.053 Uiso 1 1 calc R U . . .
C63 C 0.8588(4) 1.0532(3) 0.52932(18) 0.0369(12) Uani 1 1 d . . . . .
H63 H 0.906985 1.033188 0.556546 0.044 Uiso 1 1 calc R U . . .
C64 C 0.8605(3) 1.0320(2) 0.48332(17) 0.0282(10) Uani 1 1 d . . . . .
H64 H 0.910008 0.997662 0.478927 0.034 Uiso 1 1 calc R U . . .
C65 C 0.7035(3) 0.9501(2) 0.41999(17) 0.0291(10) Uani 1 1 d . . . . .
C66 C 0.6277(4) 0.9852(3) 0.4504(2) 0.0619(19) Uani 1 1 d . . . . .
H66A H 0.583979 1.019438 0.424980 0.093 Uiso 1 1 calc R U . . .
H66B H 0.658436 1.003390 0.474136 0.093 Uiso 1 1 calc R U . . .
H66C H 0.591686 0.955281 0.471582 0.093 Uiso 1 1 calc R U . . .
C67 C 0.7755(5) 0.8983(3) 0.4581(2) 0.068(2) Uani 1 1 d . . . . .
H67A H 0.824659 0.877427 0.437568 0.102 Uiso 1 1 calc R U . . .
H67B H 0.742793 0.866678 0.479795 0.102 Uiso 1 1 calc R U . . .
H67C H 0.805539 0.917347 0.481525 0.102 Uiso 1 1 calc R U . . .
C68 C 0.6525(4) 0.9206(3) 0.38537(19) 0.0439(14) Uani 1 1 d . . . . .
H68A H 0.612283 0.954571 0.357989 0.066 Uiso 1 1 calc R U . . .
H68B H 0.612458 0.894528 0.407723 0.066 Uiso 1 1 calc R U . . .
H68C H 0.699821 0.893862 0.368137 0.066 Uiso 1 1 calc R U . . .
Li1 Li 1.0605(6) 0.9292(4) 0.2117(3) 0.0329(18) Uani 1 1 d . . . . .
O1 O 1.0982(2) 0.87464(17) 0.16362(14) 0.0389(8) Uani 1 1 d . . . . .
O2 O 1.1342(2) 0.99396(14) 0.18113(11) 0.0270(7) Uani 1 1 d . . . . .
C69 C 1.0318(3) 0.8444(3) 0.14415(19) 0.0364(11) Uani 1 1 d . . . . .
H69A H 0.966557 0.871902 0.139398 0.044 Uiso 1 1 calc R U . . .
H69B H 1.029925 0.802829 0.169156 0.044 Uiso 1 1 calc R U . . .
C70 C 1.0703(4) 0.8359(3) 0.0915(2) 0.0444(13) Uani 1 1 d . . . . .
H70A H 1.049303 0.800643 0.081759 0.053 Uiso 1 1 calc R U . . .
H70B H 1.050189 0.875467 0.062650 0.053 Uiso 1 1 calc R U . . .
C71 C 1.1763(4) 0.8201(3) 0.1022(2) 0.0535(15) Uani 1 1 d . . . . .
H71A H 1.210271 0.833501 0.068972 0.064 Uiso 1 1 calc R U . . .
H71B H 1.200142 0.773824 0.117737 0.064 Uiso 1 1 calc R U . . .
C72 C 1.1898(4) 0.8572(3) 0.1414(3) 0.0573(17) Uani 1 1 d . . . . .
H72A H 1.237114 0.830721 0.169871 0.069 Uiso 1 1 calc R U . . .
H72B H 1.212888 0.895768 0.123076 0.069 Uiso 1 1 calc R U . . .
C73 C 1.1537(5) 1.0387(3) 0.2092(2) 0.0573(17) Uani 1 1 d . . . . .
H73A H 1.223291 1.032189 0.215689 0.069 Uiso 1 1 calc R U . . .
H73B H 1.121935 1.033325 0.243862 0.069 Uiso 1 1 calc R U . . .
C74 C 1.1136(6) 1.1048(3) 0.1724(3) 0.075(2) Uani 1 1 d . . . . .
H74A H 1.078271 1.133924 0.192929 0.090 Uiso 1 1 calc R U . . .
H74B H 1.165398 1.123431 0.153445 0.090 Uiso 1 1 calc R U . . .
C75 C 1.0483(4) 1.0931(3) 0.1342(3) 0.086(3) Uani 1 1 d . . . . .
H75A H 0.984153 1.092329 0.148906 0.103 Uiso 1 1 calc R U . . .
H75B H 1.042036 1.125732 0.099578 0.103 Uiso 1 1 calc R U . . .
C76 C 1.0981(4) 1.0300(3) 0.12866(19) 0.0486(15) Uani 1 1 d . . . . .
H76A H 1.053363 1.009091 0.115000 0.058 Uiso 1 1 calc R U . . .
H76B H 1.151037 1.033751 0.103676 0.058 Uiso 1 1 calc R U . . .
Ir2 Ir 0.11845(2) 0.38013(2) 0.24006(2) 0.01972(4) Uani 1 1 d . . . . .
Si7 Si 0.24101(8) 0.49754(5) 0.24687(4) 0.0206(2) Uani 1 1 d . . . . .
Si8 Si 0.13720(8) 0.44959(5) 0.30537(4) 0.0190(2) Uani 1 1 d . . . . .
Si9 Si 0.27434(8) 0.38279(5) 0.27126(4) 0.0193(2) Uani 1 1 d . . . . .
Si10 Si 0.28833(8) 0.41121(5) 0.35113(4) 0.0161(2) Uani 1 1 d . . . . .
Si11 Si 0.36425(8) 0.49447(5) 0.30455(4) 0.0162(2) Uani 1 1 d . . . . .
Si12 Si 0.17449(8) 0.46411(5) 0.18320(4) 0.0184(2) Uani 1 1 d . . . . .
C77 C -0.0226(3) 0.3897(2) 0.20548(17) 0.0261(9) Uani 1 1 d . . . . .
H77 H -0.056027 0.434532 0.187796 0.031 Uiso 1 1 calc R U . . .
C78 C 0.0495(3) 0.3619(2) 0.17485(18) 0.0327(11) Uani 1 1 d . . . . .
H78 H 0.057615 0.390401 0.139116 0.039 Uiso 1 1 calc R U . . .
C79 C 0.0665(4) 0.2913(3) 0.1759(2) 0.0490(14) Uani 1 1 d . . . . .
H79A H 0.005789 0.277044 0.183678 0.059 Uiso 1 1 calc R U . . .
H79B H 0.085881 0.286062 0.140087 0.059 Uiso 1 1 calc R U . . .
C80 C 0.1425(4) 0.2493(3) 0.2171(2) 0.0512(15) Uani 1 1 d . . . . .
H80A H 0.126680 0.207037 0.230743 0.061 Uiso 1 1 calc R U . . .
H80B H 0.204799 0.242821 0.199629 0.061 Uiso 1 1 calc R U . . .
C81 C 0.1516(4) 0.2773(2) 0.2634(2) 0.0378(12) Uani 1 1 d . . . . .
H81 H 0.213415 0.258445 0.284234 0.045 Uiso 1 1 calc R U . . .
C82 C 0.0749(4) 0.2978(2) 0.29455(19) 0.0335(11) Uani 1 1 d . . . . .
H82 H 0.091616 0.290843 0.333167 0.040 Uiso 1 1 calc R U . . .
C83 C -0.0270(4) 0.2929(3) 0.2828(2) 0.0434(13) Uani 1 1 d . . . . .
H83A H -0.023635 0.254573 0.269515 0.052 Uiso 1 1 calc R U . . .
H83B H -0.061756 0.287002 0.316588 0.052 Uiso 1 1 calc R U . . .
C84 C -0.0838(4) 0.3512(2) 0.2418(2) 0.0406(12) Uani 1 1 d . . . . .
H84A H -0.125107 0.336662 0.219734 0.049 Uiso 1 1 calc R U . . .
H84B H -0.126017 0.379033 0.261106 0.049 Uiso 1 1 calc R U . . .
C85 C 0.3071(3) 0.37000(18) 0.42601(15) 0.0181(8) Uani 1 1 d . . . . .
C86 C 0.3531(3) 0.30550(19) 0.44531(16) 0.0209(8) Uani 1 1 d . . . . .
C87 C 0.3598(3) 0.27730(19) 0.50049(16) 0.0227(9) Uani 1 1 d . . . . .
H87 H 0.390788 0.233641 0.513126 0.027 Uiso 1 1 calc R U . . .
C88 C 0.3226(3) 0.3113(2) 0.53725(16) 0.0241(9) Uani 1 1 d . . . . .
C89 C 0.2770(3) 0.3746(2) 0.51781(15) 0.0227(9) Uani 1 1 d . . . . .
H89 H 0.250021 0.398252 0.542357 0.027 Uiso 1 1 calc R U . . .
C90 C 0.2692(3) 0.40475(19) 0.46335(15) 0.0191(8) Uani 1 1 d . . . . .
C91 C 0.3922(3) 0.26485(19) 0.40791(16) 0.0256(9) Uani 1 1 d . . . . .
H91 H 0.403961 0.294667 0.373563 0.031 Uiso 1 1 calc R U . . .
C92 C 0.4871(4) 0.2179(2) 0.4263(2) 0.0460(14) Uani 1 1 d . . . . .
H92A H 0.512440 0.198852 0.397332 0.069 Uiso 1 1 calc R U . . .
H92B H 0.477157 0.184345 0.457424 0.069 Uiso 1 1 calc R U . . .
H92C H 0.532601 0.240474 0.436056 0.069 Uiso 1 1 calc R U . . .
C93 C 0.3179(4) 0.2299(2) 0.3950(2) 0.0431(13) Uani 1 1 d . . . . .
H93A H 0.260297 0.261232 0.378662 0.065 Uiso 1 1 calc R U . . .
H93B H 0.301403 0.201748 0.428008 0.065 Uiso 1 1 calc R U . . .
H93C H 0.344590 0.204594 0.370130 0.065 Uiso 1 1 calc R U . . .
C94 C 0.3262(3) 0.2782(2) 0.59675(16) 0.0272(10) Uani 1 1 d . . . . .
H94 H 0.377686 0.238374 0.603118 0.033 Uiso 1 1 calc R U . . .
C95 C 0.3504(3) 0.3186(2) 0.63172(17) 0.0314(10) Uani 1 1 d . . . . .
H95A H 0.410255 0.331568 0.620316 0.047 Uiso 1 1 calc R U . . .
H95B H 0.357780 0.293644 0.669076 0.047 Uiso 1 1 calc R U . . .
H95C H 0.298842 0.356598 0.628233 0.047 Uiso 1 1 calc R U . . .
C96 C 0.2320(4) 0.2586(3) 0.61241(18) 0.0396(12) Uani 1 1 d . . . . .
H96A H 0.181113 0.296758 0.609725 0.059 Uiso 1 1 calc R U . . .
H96B H 0.237970 0.231928 0.649224 0.059 Uiso 1 1 calc R U . . .
H96C H 0.216443 0.234418 0.588352 0.059 Uiso 1 1 calc R U . . .
C97 C 0.2147(3) 0.47426(19) 0.44675(15) 0.0209(8) Uani 1 1 d . . . . .
H97 H 0.224024 0.490913 0.407753 0.025 Uiso 1 1 calc R U . . .
C98 C 0.2510(3) 0.5169(2) 0.47620(17) 0.0270(9) Uani 1 1 d . . . . .
H98A H 0.319818 0.512830 0.471518 0.041 Uiso 1 1 calc R U . . .
H98B H 0.238439 0.503667 0.514325 0.041 Uiso 1 1 calc R U . . .
H98C H 0.217753 0.561402 0.461528 0.041 Uiso 1 1 calc R U . . .
C99 C 0.1077(3) 0.4784(2) 0.45443(19) 0.0311(10) Uani 1 1 d . . . . .
H99A H 0.073620 0.523225 0.445153 0.047 Uiso 1 1 calc R U . . .
H99B H 0.096803 0.458507 0.491784 0.047 Uiso 1 1 calc R U . . .
H99C H 0.083999 0.456091 0.431259 0.047 Uiso 1 1 calc R U . . .
C100 C 0.3636(3) 0.55784(18) 0.34323(15) 0.0180(8) Uani 1 1 d . . . . .
C101 C 0.4418(3) 0.54843(18) 0.37839(14) 0.0167(8) Uani 1 1 d . . . . .
C102 C 0.4452(3) 0.59270(18) 0.40705(15) 0.0180(8) Uani 1 1 d . . . . .
H102 H 0.498454 0.585340 0.430624 0.022 Uiso 1 1 calc R U . . .
C103 C 0.3744(3) 0.64688(18) 0.40268(16) 0.0209(8) Uani 1 1 d . . . . .
C104 C 0.2962(3) 0.65579(19) 0.36890(17) 0.0232(9) Uani 1 1 d . . . . .
H104 H 0.246547 0.692846 0.365320 0.028 Uiso 1 1 calc R U . . .
C105 C 0.2882(3) 0.61202(19) 0.33998(17) 0.0238(9) Uani 1 1 d . . . . .
C106 C 0.5234(3) 0.48938(18) 0.38826(15) 0.0189(8) Uani 1 1 d . . . . .
H106 H 0.512651 0.464143 0.363013 0.023 Uiso 1 1 calc R U . . .
C107 C 0.5252(3) 0.4469(2) 0.44414(16) 0.0281(10) Uani 1 1 d . . . . .
H10A H 0.462305 0.436870 0.451640 0.042 Uiso 1 1 calc R U . . .
H10B H 0.540864 0.468972 0.469854 0.042 Uiso 1 1 calc R U . . .
H10C H 0.573503 0.407386 0.447199 0.042 Uiso 1 1 calc R U . . .
C108 C 0.6190(3) 0.5080(2) 0.3754(2) 0.0342(11) Uani 1 1 d . . . . .
H10D H 0.669990 0.469421 0.380366 0.051 Uiso 1 1 calc R U . . .
H10E H 0.631597 0.533278 0.399204 0.051 Uiso 1 1 calc R U . . .
H10F H 0.616992 0.533283 0.338208 0.051 Uiso 1 1 calc R U . . .
C109 C 0.3810(3) 0.69480(19) 0.43453(17) 0.0247(9) Uani 1 1 d . . . . .
H109 H 0.440826 0.677922 0.457449 0.030 Uiso 1 1 calc R U . . .
C110 C 0.3878(3) 0.7598(2) 0.39743(18) 0.0289(10) Uani 1 1 d . . . . .
H11A H 0.440418 0.753825 0.373142 0.043 Uiso 1 1 calc R U . . .
H11B H 0.399467 0.787918 0.418916 0.043 Uiso 1 1 calc R U . . .
H11C H 0.327697 0.779044 0.376624 0.043 Uiso 1 1 calc R U . . .
C111 C 0.2968(3) 0.7022(2) 0.47121(18) 0.0326(10) Uani 1 1 d . . . . .
H11D H 0.237287 0.719537 0.449629 0.049 Uiso 1 1 calc R U . . .
H11E H 0.304599 0.731349 0.492598 0.049 Uiso 1 1 calc R U . . .
H11F H 0.294468 0.660523 0.494967 0.049 Uiso 1 1 calc R U . . .
C112 C 0.1980(4) 0.6252(2) 0.3067(2) 0.0425(14) Uani 1 1 d . . . . .
H112 H 0.201134 0.587886 0.291514 0.051 Uiso 1 1 calc R U . . .
C113 C 0.1861(4) 0.6844(3) 0.2597(2) 0.0598(18) Uani 1 1 d . . . . .
H11G H 0.244275 0.682110 0.239028 0.090 Uiso 1 1 calc R U . . .
H11H H 0.174737 0.722595 0.273161 0.090 Uiso 1 1 calc R U . . .
H11I H 0.131662 0.686348 0.236821 0.090 Uiso 1 1 calc R U . . .
C114 C 0.1076(4) 0.6317(3) 0.3392(3) 0.0621(19) Uani 1 1 d . . . . .
H11J H 0.051851 0.636684 0.316158 0.093 Uiso 1 1 calc R U . . .
H11K H 0.100559 0.669209 0.353386 0.093 Uiso 1 1 calc R U . . .
H11L H 0.112403 0.593477 0.368815 0.093 Uiso 1 1 calc R U . . .
C115 C 0.4784(3) 0.48603(18) 0.26412(15) 0.0177(8) Uani 1 1 d . . . . .
C116 C 0.4860(3) 0.5411(2) 0.22291(16) 0.0233(9) Uani 1 1 d . . . . .
C117 C 0.5579(3) 0.5370(2) 0.18573(17) 0.0299(10) Uani 1 1 d . . . . .
H117 H 0.561233 0.574118 0.158344 0.036 Uiso 1 1 calc R U . . .
C118 C 0.6240(3) 0.4814(2) 0.18720(16) 0.0262(9) Uani 1 1 d . . . . .
C119 C 0.6191(3) 0.4281(2) 0.22850(16) 0.0253(9) Uani 1 1 d . . . . .
H119 H 0.664789 0.389464 0.230594 0.030 Uiso 1 1 calc R U . . .
C120 C 0.5489(3) 0.42959(19) 0.26721(15) 0.0201(8) Uani 1 1 d . . . . .
C121 C 0.4179(3) 0.60543(19) 0.21539(17) 0.0270(10) Uani 1 1 d . . . . .
H121 H 0.366911 0.599694 0.242021 0.032 Uiso 1 1 calc R U . . .
C122 C 0.4675(4) 0.6547(2) 0.2277(2) 0.0449(13) Uani 1 1 d . . . . .
H12A H 0.518500 0.661391 0.202444 0.067 Uiso 1 1 calc R U . . .
H12B H 0.494805 0.639094 0.264171 0.067 Uiso 1 1 calc R U . . .
H12C H 0.420803 0.695004 0.224220 0.067 Uiso 1 1 calc R U . . .
C123 C 0.3682(3) 0.6288(2) 0.15977(18) 0.0372(12) Uani 1 1 d . . . . .
H12D H 0.416468 0.632001 0.132357 0.056 Uiso 1 1 calc R U . . .
H12E H 0.325733 0.670694 0.156227 0.056 Uiso 1 1 calc R U . . .
H12F H 0.330849 0.598440 0.155269 0.056 Uiso 1 1 calc R U . . .
C124 C 0.6930(3) 0.4752(3) 0.14231(18) 0.0373(12) Uani 1 1 d . . . . .
H124 H 0.748664 0.439331 0.157110 0.045 Uiso 1 1 calc R U . . .
C125 C 0.7309(4) 0.5349(3) 0.1195(2) 0.0522(15) Uani 1 1 d . . . . .
H12G H 0.783288 0.525612 0.095762 0.078 Uiso 1 1 calc R U . . .
H12H H 0.754352 0.548668 0.148728 0.078 Uiso 1 1 calc R U . . .
H12I H 0.679488 0.568800 0.099291 0.078 Uiso 1 1 calc R U . . .
C126 C 0.6435(4) 0.4575(3) 0.0986(2) 0.0575(17) Uani 1 1 d . . . . .
H12J H 0.584094 0.489345 0.086647 0.086 Uiso 1 1 calc R U . . .
H12K H 0.629018 0.415479 0.112807 0.086 Uiso 1 1 calc R U . . .
H12L H 0.685776 0.456508 0.068438 0.086 Uiso 1 1 calc R U . . .
C127 C 0.5531(3) 0.36747(18) 0.30996(16) 0.0222(9) Uani 1 1 d . . . . .
H127 H 0.498526 0.374707 0.334024 0.027 Uiso 1 1 calc R U . . .
C128 C 0.6458(3) 0.3473(2) 0.34417(18) 0.0318(10) Uani 1 1 d . . . . .
H12M H 0.700423 0.338540 0.321716 0.048 Uiso 1 1 calc R U . . .
H12N H 0.644153 0.308839 0.372575 0.048 Uiso 1 1 calc R U . . .
H12O H 0.652042 0.381759 0.360097 0.048 Uiso 1 1 calc R U . . .
C129 C 0.5418(3) 0.3136(2) 0.28562(18) 0.0290(10) Uani 1 1 d . . . . .
H12P H 0.480886 0.325905 0.265302 0.044 Uiso 1 1 calc R U . . .
H12Q H 0.542774 0.274815 0.314211 0.044 Uiso 1 1 calc R U . . .
H12R H 0.594452 0.305518 0.261754 0.044 Uiso 1 1 calc R U . . .
C130 C 0.1673(3) 0.5165(2) 0.09262(16) 0.0229(9) Uani 1 1 d . . . . .
C131 C 0.3123(3) 0.4235(2) 0.09710(17) 0.0345(11) Uani 1 1 d D . . . .
C1A2 C 0.3512(9) 0.4543(6) 0.0445(4) 0.065(3) Uani 0.648(13) 1 d D U P C 1
H1AA H 0.406989 0.424522 0.036069 0.097 Uiso 0.648(13) 1 calc R U P C 1
H1AB H 0.369874 0.493144 0.047204 0.097 Uiso 0.648(13) 1 calc R U P C 1
H1AC H 0.301825 0.465072 0.016139 0.097 Uiso 0.648(13) 1 calc R U P C 1
C1A3 C 0.3936(9) 0.4013(6) 0.1394(5) 0.056(3) Uani 0.648(13) 1 d D U P C 1
H1AD H 0.448522 0.374868 0.126634 0.084 Uiso 0.648(13) 1 calc R U P C 1
H1AE H 0.372103 0.376222 0.172579 0.084 Uiso 0.648(13) 1 calc R U P C 1
H1AF H 0.412122 0.438456 0.146136 0.084 Uiso 0.648(13) 1 calc R U P C 1
C1A4 C 0.2739(8) 0.3654(5) 0.0929(6) 0.073(3) Uani 0.648(13) 1 d D U P C 1
H1AG H 0.221009 0.379277 0.066373 0.110 Uiso 0.648(13) 1 calc R U P C 1
H1AH H 0.251260 0.345418 0.127730 0.110 Uiso 0.648(13) 1 calc R U P C 1
H1AI H 0.325187 0.334517 0.082009 0.110 Uiso 0.648(13) 1 calc R U P C 1
C1B2 C 0.3791(17) 0.3791(10) 0.1423(8) 0.054(5) Uani 0.352(13) 1 d D U P C 2
H1BA H 0.429269 0.351043 0.127743 0.081 Uiso 0.352(13) 1 calc R U P C 2
H1BB H 0.342854 0.353277 0.167928 0.081 Uiso 0.352(13) 1 calc R U P C 2
H1BC H 0.408301 0.404365 0.160374 0.081 Uiso 0.352(13) 1 calc R U P C 2
C1B3 C 0.3724(13) 0.4686(8) 0.0645(8) 0.058(5) Uani 0.352(13) 1 d D U P C 2
H1BD H 0.335843 0.495692 0.032252 0.086 Uiso 0.352(13) 1 calc R U P C 2
H1BE H 0.431476 0.443357 0.054233 0.086 Uiso 0.352(13) 1 calc R U P C 2
H1BF H 0.388132 0.495365 0.086143 0.086 Uiso 0.352(13) 1 calc R U P C 2
C1B4 C 0.2732(14) 0.3965(11) 0.0557(8) 0.072(4) Uani 0.352(13) 1 d D U P C 2
H1BG H 0.231200 0.431151 0.029695 0.108 Uiso 0.352(13) 1 calc R U P C 2
H1BH H 0.237049 0.364939 0.073568 0.108 Uiso 0.352(13) 1 calc R U P C 2
H1BI H 0.326472 0.376166 0.037141 0.108 Uiso 0.352(13) 1 calc R U P C 2
C135 C 0.1609(3) 0.5529(2) 0.03507(17) 0.0291(10) Uani 1 1 d . . . . .
C136 C 0.1975(4) 0.6063(3) 0.0186(2) 0.0464(14) Uani 1 1 d . . . . .
H136 H 0.234656 0.618518 0.042273 0.056 Uiso 1 1 calc R U . . .
C137 C 0.1782(5) 0.6425(3) -0.0349(2) 0.0555(16) Uani 1 1 d . . . . .
H137 H 0.202788 0.679716 -0.047609 0.067 Uiso 1 1 calc R U . . .
C138 C 0.1247(5) 0.6245(3) -0.0685(2) 0.064(2) Uani 1 1 d . . . . .
H138 H 0.110164 0.650665 -0.103837 0.077 Uiso 1 1 calc R U . . .
C139 C 0.0917(4) 0.5703(3) -0.0528(2) 0.0573(17) Uani 1 1 d . . . . .
H139 H 0.057570 0.556919 -0.077088 0.069 Uiso 1 1 calc R U . . .
C140 C 0.1092(4) 0.5351(3) -0.00049(18) 0.0420(13) Uani 1 1 d . . . . .
H140 H 0.085120 0.497537 0.011423 0.050 Uiso 1 1 calc R U . . .
C141 C 0.0300(3) 0.58858(19) 0.12736(16) 0.0224(9) Uani 1 1 d . . . . .
C142 C 0.0748(3) 0.6445(2) 0.12726(18) 0.0321(10) Uani 1 1 d . . . . .
H14A H 0.106844 0.656421 0.093543 0.048 Uiso 1 1 calc R U . . .
H14B H 0.121457 0.632353 0.157115 0.048 Uiso 1 1 calc R U . . .
H14C H 0.024824 0.680899 0.131051 0.048 Uiso 1 1 calc R U . . .
C143 C -0.0398(3) 0.6045(2) 0.07939(18) 0.0326(11) Uani 1 1 d . . . . .
H14D H -0.007449 0.619355 0.046385 0.049 Uiso 1 1 calc R U . . .
H14E H -0.094744 0.637958 0.083082 0.049 Uiso 1 1 calc R U . . .
H14F H -0.061907 0.566211 0.078098 0.049 Uiso 1 1 calc R U . . .
C144 C -0.0242(3) 0.5736(2) 0.17888(19) 0.0365(12) Uani 1 1 d . . . . .
H14G H -0.073389 0.611200 0.180680 0.055 Uiso 1 1 calc R U . . .
H14H H 0.020433 0.561829 0.209640 0.055 Uiso 1 1 calc R U . . .
H14I H -0.054480 0.538029 0.179363 0.055 Uiso 1 1 calc R U . . .
Li2 Li -0.0170(5) 0.4046(4) 0.3201(3) 0.0331(18) Uani 1 1 d . . . . .
O3 O -0.0199(2) 0.35595(18) 0.39470(14) 0.0468(10) Uani 1 1 d . . . . .
O4 O -0.1324(2) 0.47079(15) 0.31983(12) 0.0308(7) Uani 1 1 d . . . . .
C145 C 0.0636(4) 0.3206(3) 0.4285(2) 0.0499(15) Uani 1 1 d . . . . .
H1A5 H 0.084670 0.277676 0.422233 0.060 Uiso 0.614(6) 1 calc R U P D 1
H1B5 H 0.116612 0.343050 0.419644 0.060 Uiso 0.614(6) 1 calc R U P D 1
H1C5 H 0.121569 0.313785 0.407295 0.060 Uiso 0.386(6) 1 calc R U P D 2
H1D5 H 0.075153 0.342170 0.455900 0.060 Uiso 0.386(6) 1 calc R U P D 2
C1A6 C 0.0403(6) 0.3150(5) 0.4834(3) 0.0505(19) Uani 0.614(6) 1 d . U P D 1
H1A6 H 0.081925 0.334352 0.500981 0.061 Uiso 0.614(6) 1 calc R U P D 1
H1B6 H 0.047173 0.269699 0.503128 0.061 Uiso 0.614(6) 1 calc R U P D 1
C1A7 C -0.0608(7) 0.3501(5) 0.4810(4) 0.060(2) Uani 0.614(6) 1 d . U P D 1
H1AJ H -0.065045 0.394847 0.481988 0.072 Uiso 0.614(6) 1 calc R U P D 1
H1AK H -0.096270 0.329422 0.511169 0.072 Uiso 0.614(6) 1 calc R U P D 1
C1B6 C 0.0347(11) 0.2617(8) 0.4519(6) 0.054(2) Uani 0.386(6) 1 d . U P D 2
H1BJ H 0.063296 0.242707 0.488419 0.065 Uiso 0.386(6) 1 calc R U P D 2
H1BK H 0.056589 0.230928 0.430188 0.065 Uiso 0.386(6) 1 calc R U P D 2
C1B7 C -0.0747(11) 0.2763(8) 0.4540(6) 0.057(2) Uani 0.386(6) 1 d . U P D 2
H1BL H -0.102469 0.250671 0.434978 0.069 Uiso 0.386(6) 1 calc R U P D 2
H1BM H -0.096033 0.268192 0.491267 0.069 Uiso 0.386(6) 1 calc R U P D 2
C148 C -0.1015(4) 0.3470(3) 0.4255(2) 0.0619(19) Uani 1 1 d . . . . .
H1A8 H -0.116685 0.305194 0.427420 0.074 Uiso 0.614(6) 1 calc R U P D 1
H1B8 H -0.158336 0.381586 0.412031 0.074 Uiso 0.614(6) 1 calc R U P D 1
H1C8 H -0.159650 0.357152 0.402351 0.074 Uiso 0.386(6) 1 calc R U P D 2
H1D8 H -0.112017 0.373567 0.451302 0.074 Uiso 0.386(6) 1 calc R U P D 2
C149 C -0.1202(3) 0.5152(2) 0.35024(19) 0.0371(11) Uani 1 1 d . . . . .
H14J H -0.055744 0.502684 0.367628 0.045 Uiso 1 1 calc R U . . .
H14K H -0.168620 0.516860 0.378017 0.045 Uiso 1 1 calc R U . . .
C150 C -0.1332(4) 0.5785(2) 0.3095(2) 0.0395(12) Uani 1 1 d . . . . .
H15A H -0.074321 0.582473 0.289374 0.047 Uiso 1 1 calc R U . . .
H15B H -0.151658 0.614370 0.326379 0.047 Uiso 1 1 calc R U . . .
C151 C -0.2141(3) 0.5759(2) 0.27353(19) 0.0359(11) Uani 1 1 d . . . . .
H15C H -0.277238 0.590370 0.287837 0.043 Uiso 1 1 calc R U . . .
H15D H -0.210751 0.602458 0.236782 0.043 Uiso 1 1 calc R U . . .
C152 C -0.1960(3) 0.5059(2) 0.27470(17) 0.0315(10) Uani 1 1 d . . . . .
H15E H -0.256966 0.491486 0.278291 0.038 Uiso 1 1 calc R U . . .
H15F H -0.166658 0.498753 0.241195 0.038 Uiso 1 1 calc R U . . .

loop_
_atom_site_aniso_label
_atom_site_aniso_U_11
_atom_site_aniso_U_22
_atom_site_aniso_U_33
_atom_site_aniso_U_23
_atom_site_aniso_U_13
_atom_site_aniso_U_12
Ir1 0.01724(8) 0.01723(8) 0.01471(7) -0.00276(6) -0.00200(6) -0.00658(6)
Si1 0.0180(5) 0.0196(5) 0.0166(5) -0.0035(4) -0.0007(4) -0.0064(4)
Si2 0.0153(5) 0.0213(5) 0.0162(5) -0.0021(4) 0.0012(4) -0.0084(4)
Si3 0.0174(5) 0.0176(5) 0.0139(5) -0.0026(4) 0.0003(4) -0.0087(4)
Si4 0.0146(5) 0.0201(5) 0.0134(5) -0.0029(4) 0.0009(4) -0.0079(4)
Si5 0.0138(5) 0.0194(5) 0.0156(5) -0.0016(4) 0.0017(4) -0.0066(4)
Si6 0.0187(5) 0.0191(5) 0.0146(5) -0.0040(4) 0.0021(4) -0.0100(4)
N1 0.0212(18) 0.0210(17) 0.0207(16) -0.0073(14) 0.0032(14) -0.0112(14)
N2 0.0213(18) 0.0250(18) 0.0161(16) -0.0064(14) 0.0033(13) -0.0107(14)
N3 0.0189(18) 0.0297(19) 0.0201(17) -0.0055(15) 0.0038(14) -0.0066(15)
N4 0.0142(16) 0.0244(18) 0.0159(16) 0.0022(13) 0.0008(13) -0.0060(14)
C1 0.032(3) 0.020(2) 0.031(2) -0.0068(18) -0.0129(19) -0.0057(18)
C2 0.026(2) 0.021(2) 0.029(2) -0.0092(18) -0.0096(18) -0.0008(17)
C3 0.026(3) 0.041(3) 0.043(3) -0.019(2) -0.008(2) 0.003(2)
C4 0.022(2) 0.042(3) 0.041(3) -0.012(2) -0.005(2) -0.009(2)
C5 0.020(2) 0.030(2) 0.028(2) -0.0098(18) -0.0083(17) -0.0120(18)
C6 0.032(2) 0.023(2) 0.020(2) -0.0049(17) -0.0103(18) -0.0040(18)
C7 0.046(3) 0.034(3) 0.020(2) -0.0009(19) -0.009(2) -0.007(2)
C8 0.054(3) 0.030(3) 0.036(3) 0.008(2) -0.018(2) -0.018(2)
C9 0.017(2) 0.029(2) 0.0191(19) -0.0089(17) -0.0010(15) -0.0076(17)
C10 0.020(2) 0.031(2) 0.033(2) -0.0148(19) -0.0028(18) -0.0048(18)
C11 0.024(2) 0.040(3) 0.049(3) -0.026(2) -0.003(2) -0.003(2)
C12 0.024(3) 0.066(4) 0.042(3) -0.038(3) 0.003(2) -0.007(2)
C13 0.024(2) 0.063(3) 0.024(2) -0.020(2) 0.0013(19) -0.011(2)
C14 0.016(2) 0.042(3) 0.0185(19) -0.0109(18) 0.0025(16) -0.0074(18)
C15 0.027(2) 0.024(2) 0.037(2) -0.0129(19) 0.0010(19) -0.0091(18)
C16 0.054(4) 0.039(3) 0.057(3) -0.016(3) -0.001(3) -0.028(3)
C17 0.039(3) 0.036(3) 0.043(3) -0.006(2) -0.005(2) -0.007(2)
C18 0.036(3) 0.124(6) 0.075(4) -0.080(5) 0.006(3) -0.013(4)
C19 0.035(3) 0.038(3) 0.027(2) -0.011(2) 0.003(2) -0.004(2)
C20A 0.035(4) 0.038(4) 0.036(4) -0.017(3) 0.002(3) -0.006(3)
C20B 0.032(5) 0.030(5) 0.023(5) -0.015(4) 0.000(4) -0.011(4)
C21 0.020(2) 0.045(3) 0.0126(18) -0.0019(18) 0.0002(16) -0.0113(19)
C22 0.025(3) 0.056(3) 0.037(3) -0.003(2) 0.005(2) -0.017(2)
C23 0.031(3) 0.057(3) 0.022(2) -0.004(2) 0.000(2) -0.006(2)
C24 0.0125(19) 0.027(2) 0.0192(19) 0.0001(16) 0.0015(15) -0.0039(16)
C25 0.017(2) 0.034(2) 0.020(2) -0.0034(18) 0.0038(16) -0.0061(18)
C26 0.015(2) 0.044(3) 0.021(2) -0.0006(19) -0.0045(16) -0.0071(19)
C27 0.023(2) 0.036(3) 0.025(2) 0.0071(19) -0.0015(18) -0.0010(19)
C28 0.028(2) 0.028(2) 0.028(2) 0.0064(19) -0.0015(19) -0.0067(19)
C29 0.020(2) 0.026(2) 0.025(2) 0.0023(17) -0.0027(17) -0.0066(17)
C30 0.021(2) 0.050(3) 0.0155(19) 0.0000(19) -0.0016(16) -0.021(2)
C31 0.023(3) 0.080(4) 0.048(3) 0.016(3) 0.001(2) -0.025(3)
C32 0.072(4) 0.078(4) 0.030(3) -0.019(3) 0.016(3) -0.060(4)
C33 0.033(3) 0.051(3) 0.025(2) 0.011(2) -0.007(2) -0.006(2)
C34 0.091(6) 0.060(4) 0.045(4) 0.013(3) -0.008(4) 0.032(4)
C35 0.037(3) 0.049(3) 0.029(2) 0.009(2) -0.002(2) -0.019(2)
C36 0.037(3) 0.026(2) 0.031(2) 0.0099(19) -0.006(2) -0.017(2)
C37 0.055(4) 0.037(3) 0.048(3) -0.004(2) 0.004(3) -0.024(3)
C38 0.036(3) 0.039(3) 0.061(4) 0.000(3) -0.003(3) -0.020(2)
C39 0.015(2) 0.031(2) 0.0158(18) -0.0062(16) 0.0014(15) -0.0078(17)
C40 0.022(2) 0.030(2) 0.031(2) -0.0105(19) 0.0057(18) -0.0120(18)
C41 0.022(2) 0.038(3) 0.051(3) -0.026(2) 0.011(2) -0.012(2)
C42 0.023(2) 0.057(3) 0.028(2) -0.021(2) 0.0101(18) -0.023(2)
C43 0.028(2) 0.047(3) 0.023(2) -0.010(2) 0.0073(18) -0.025(2)
C44 0.018(2) 0.032(2) 0.0165(18) -0.0056(17) 0.0004(15) -0.0166(17)
C45 0.032(3) 0.029(3) 0.063(3) -0.017(2) 0.024(2) -0.009(2)
C46A 0.042(5) 0.041(5) 0.046(5) -0.023(4) 0.018(4) -0.022(4)
C47A 0.044(4) 0.036(4) 0.064(6) 0.001(4) 0.009(5) 0.005(3)
C46B 0.043(7) 0.036(6) 0.053(7) -0.012(6) 0.019(6) -0.020(6)
C47B 0.040(7) 0.038(8) 0.053(9) 0.001(7) 0.013(8) 0.004(6)
C48 0.039(3) 0.078(4) 0.038(3) -0.032(3) 0.023(2) -0.038(3)
C49 0.070(5) 0.146(7) 0.035(3) -0.039(4) 0.030(3) -0.071(5)
C50 0.038(3) 0.111(6) 0.073(4) -0.057(4) 0.034(3) -0.032(4)
C51 0.027(2) 0.031(2) 0.023(2) -0.0052(18) 0.0050(18) -0.0177(19)
C52 0.040(3) 0.042(3) 0.033(2) -0.012(2) 0.005(2) -0.027(2)
C53 0.039(3) 0.035(3) 0.027(2) -0.002(2) 0.002(2) -0.023(2)
C54 0.0148(19) 0.023(2) 0.0167(18) -0.0051(15) -0.0021(15) -0.0050(16)
C55 0.023(2) 0.021(2) 0.026(2) -0.0076(17) 0.0029(17) -0.0104(17)
C56 0.044(3) 0.039(3) 0.036(3) -0.009(2) -0.002(2) -0.029(2)
C57 0.039(3) 0.022(2) 0.049(3) -0.001(2) -0.002(2) -0.010(2)
C58 0.040(3) 0.030(2) 0.036(3) -0.008(2) 0.012(2) -0.023(2)
C59 0.023(2) 0.033(2) 0.0185(19) -0.0129(17) 0.0019(16) -0.0135(18)
C60 0.024(2) 0.039(3) 0.032(2) -0.020(2) 0.0007(19) -0.007(2)
C61 0.040(3) 0.044(3) 0.048(3) -0.033(3) 0.012(2) -0.010(2)
C62 0.052(3) 0.068(4) 0.031(3) -0.028(3) 0.009(2) -0.033(3)
C63 0.038(3) 0.057(3) 0.023(2) -0.011(2) -0.004(2) -0.024(3)
C64 0.022(2) 0.040(3) 0.026(2) -0.011(2) 0.0002(18) -0.0113(19)
C65 0.033(3) 0.039(3) 0.023(2) -0.0080(19) 0.0101(18) -0.025(2)
C66 0.071(4) 0.084(5) 0.065(4) -0.047(4) 0.051(3) -0.060(4)
C67 0.073(5) 0.062(4) 0.058(4) 0.030(3) -0.009(3) -0.042(4)
C68 0.057(4) 0.061(4) 0.031(3) -0.019(2) 0.021(2) -0.043(3)
Li1 0.024(4) 0.036(4) 0.039(4) -0.008(4) 0.009(3) -0.011(3)
O1 0.0233(17) 0.054(2) 0.052(2) -0.0284(18) 0.0109(15) -0.0182(16)
O2 0.0246(16) 0.0337(17) 0.0246(15) -0.0067(13) 0.0018(12) -0.0119(13)
C69 0.025(2) 0.051(3) 0.040(3) -0.014(2) 0.004(2) -0.019(2)
C70 0.048(3) 0.049(3) 0.039(3) -0.010(2) 0.003(2) -0.018(3)
C71 0.045(3) 0.055(4) 0.060(4) -0.023(3) 0.022(3) -0.001(3)
C72 0.024(3) 0.092(5) 0.069(4) -0.044(4) 0.016(3) -0.015(3)
C73 0.084(5) 0.075(4) 0.035(3) -0.027(3) 0.022(3) -0.051(4)
C74 0.102(6) 0.041(3) 0.095(5) -0.029(4) 0.073(5) -0.037(4)
C75 0.034(3) 0.060(4) 0.123(7) 0.044(4) 0.023(4) -0.010(3)
C76 0.040(3) 0.073(4) 0.029(3) 0.013(3) -0.005(2) -0.034(3)
Ir2 0.02076(9) 0.01925(8) 0.01988(8) -0.00174(6) -0.00254(6) -0.00945(6)
Si7 0.0239(6) 0.0223(6) 0.0157(5) 0.0012(4) -0.0013(4) -0.0127(5)
Si8 0.0172(5) 0.0219(6) 0.0178(5) -0.0015(4) 0.0004(4) -0.0082(4)
Si9 0.0199(6) 0.0205(6) 0.0181(5) -0.0036(4) 0.0003(4) -0.0076(5)
Si10 0.0167(5) 0.0174(5) 0.0137(5) -0.0001(4) 0.0007(4) -0.0076(4)
Si11 0.0166(5) 0.0163(5) 0.0160(5) -0.0018(4) 0.0012(4) -0.0074(4)
Si12 0.0189(6) 0.0212(5) 0.0138(5) -0.0008(4) 0.0010(4) -0.0064(4)
C77 0.018(2) 0.027(2) 0.033(2) -0.0044(19) -0.0117(18) -0.0055(18)
C78 0.032(3) 0.041(3) 0.028(2) -0.011(2) -0.009(2) -0.010(2)
C79 0.046(3) 0.050(3) 0.062(4) -0.031(3) -0.006(3) -0.013(3)
C80 0.043(3) 0.036(3) 0.079(4) -0.025(3) -0.013(3) -0.003(2)
C81 0.040(3) 0.019(2) 0.056(3) -0.006(2) -0.015(2) -0.014(2)
C82 0.042(3) 0.022(2) 0.034(2) 0.0092(19) -0.006(2) -0.021(2)
C83 0.042(3) 0.045(3) 0.049(3) -0.005(3) 0.004(2) -0.031(3)
C84 0.030(3) 0.036(3) 0.060(3) -0.008(2) -0.001(2) -0.019(2)
C85 0.0159(19) 0.0203(19) 0.0174(18) 0.0011(15) -0.0006(15) -0.0094(16)
C86 0.018(2) 0.023(2) 0.021(2) -0.0020(16) 0.0022(16) -0.0082(16)
C87 0.026(2) 0.0174(19) 0.021(2) 0.0038(16) -0.0014(17) -0.0071(17)
C88 0.025(2) 0.028(2) 0.0184(19) 0.0019(17) 0.0000(17) -0.0141(18)
C89 0.026(2) 0.026(2) 0.0160(19) -0.0031(16) 0.0029(16) -0.0100(18)
C90 0.0161(19) 0.021(2) 0.0193(19) -0.0001(16) 0.0011(15) -0.0094(16)
C91 0.030(2) 0.021(2) 0.023(2) -0.0016(17) 0.0007(18) -0.0034(18)
C92 0.050(3) 0.042(3) 0.030(3) -0.001(2) 0.004(2) 0.012(3)
C93 0.057(4) 0.034(3) 0.042(3) -0.013(2) 0.008(3) -0.015(3)
C94 0.037(3) 0.027(2) 0.0167(19) 0.0027(17) 0.0022(18) -0.0140(19)
C95 0.039(3) 0.034(3) 0.020(2) 0.0013(19) -0.0055(19) -0.014(2)
C96 0.046(3) 0.048(3) 0.026(2) 0.003(2) 0.006(2) -0.028(3)
C97 0.022(2) 0.022(2) 0.0179(19) -0.0022(16) 0.0026(16) -0.0062(17)
C98 0.031(2) 0.027(2) 0.025(2) -0.0072(18) 0.0012(18) -0.0076(19)
C99 0.021(2) 0.032(2) 0.037(3) -0.003(2) -0.0018(19) -0.0060(19)
C100 0.019(2) 0.0153(18) 0.0202(19) -0.0015(15) 0.0022(15) -0.0085(15)
C101 0.0160(19) 0.0182(19) 0.0155(18) -0.0002(15) 0.0045(14) -0.0083(15)
C102 0.0162(19) 0.0194(19) 0.0169(18) -0.0001(15) -0.0003(15) -0.0060(15)
C103 0.025(2) 0.0172(19) 0.022(2) -0.0044(16) 0.0039(17) -0.0097(16)
C104 0.018(2) 0.021(2) 0.031(2) -0.0092(17) -0.0009(17) -0.0027(16)
C105 0.022(2) 0.020(2) 0.030(2) -0.0051(17) -0.0055(17) -0.0072(17)
C106 0.018(2) 0.021(2) 0.0194(19) -0.0054(16) 0.0001(15) -0.0079(16)
C107 0.030(2) 0.026(2) 0.023(2) -0.0043(18) 0.0013(18) 0.0008(19)
C108 0.021(2) 0.026(2) 0.056(3) -0.010(2) 0.011(2) -0.0071(19)
C109 0.023(2) 0.021(2) 0.031(2) -0.0094(18) -0.0051(18) -0.0041(17)
C110 0.030(2) 0.024(2) 0.037(2) -0.0092(19) 0.002(2) -0.0141(19)
C111 0.033(3) 0.032(2) 0.034(2) -0.014(2) 0.001(2) -0.005(2)
C112 0.035(3) 0.025(2) 0.072(4) -0.030(3) -0.023(3) 0.007(2)
C113 0.045(4) 0.086(5) 0.032(3) -0.017(3) -0.013(3) 0.025(3)
C114 0.024(3) 0.044(3) 0.100(5) 0.016(3) -0.020(3) -0.009(2)
C115 0.0167(19) 0.022(2) 0.0166(18) -0.0023(15) 0.0008(15) -0.0125(16)
C116 0.018(2) 0.027(2) 0.024(2) -0.0018(17) 0.0013(16) -0.0107(17)
C117 0.024(2) 0.037(3) 0.025(2) 0.0036(19) 0.0002(18) -0.014(2)
C118 0.020(2) 0.039(3) 0.020(2) -0.0035(18) 0.0038(17) -0.0134(19)
C119 0.022(2) 0.030(2) 0.026(2) -0.0086(18) 0.0041(17) -0.0062(18)
C120 0.019(2) 0.025(2) 0.0196(19) -0.0065(16) 0.0020(16) -0.0128(17)
C121 0.027(2) 0.022(2) 0.026(2) 0.0059(17) 0.0090(18) -0.0091(18)
C122 0.048(3) 0.026(3) 0.062(4) -0.005(2) 0.010(3) -0.018(2)
C123 0.034(3) 0.037(3) 0.028(2) 0.010(2) 0.002(2) -0.002(2)
C124 0.025(3) 0.054(3) 0.027(2) -0.001(2) 0.0072(19) -0.007(2)
C125 0.042(3) 0.073(4) 0.038(3) -0.002(3) 0.023(2) -0.021(3)
C126 0.044(3) 0.096(5) 0.039(3) -0.027(3) 0.019(3) -0.021(3)
C127 0.022(2) 0.019(2) 0.024(2) -0.0031(16) 0.0024(17) -0.0049(17)
C128 0.032(3) 0.026(2) 0.035(2) -0.008(2) -0.001(2) -0.0006(19)
C129 0.026(2) 0.024(2) 0.038(3) -0.0093(19) 0.0087(19) -0.0081(18)
C130 0.022(2) 0.030(2) 0.020(2) -0.0043(17) 0.0038(16) -0.0149(18)
C131 0.030(3) 0.041(3) 0.031(2) -0.015(2) 0.006(2) 0.000(2)
C1A2 0.061(5) 0.077(5) 0.038(4) -0.009(4) 0.033(4) 0.011(4)
C1A3 0.053(5) 0.057(6) 0.044(4) -0.009(5) 0.013(4) 0.010(5)
C1A4 0.072(6) 0.068(6) 0.091(6) -0.046(5) 0.021(5) -0.009(5)
C1B2 0.059(7) 0.045(8) 0.042(6) -0.001(6) 0.018(6) 0.009(6)
C1B3 0.046(7) 0.067(7) 0.046(7) -0.009(6) 0.028(6) 0.006(6)
C1B4 0.071(6) 0.073(6) 0.073(6) -0.035(5) 0.018(6) -0.001(5)
C135 0.025(2) 0.036(3) 0.020(2) -0.0002(19) 0.0046(17) -0.0034(19)
C136 0.049(3) 0.046(3) 0.039(3) -0.002(2) 0.024(3) -0.013(3)
C137 0.060(4) 0.050(4) 0.046(3) 0.002(3) 0.028(3) -0.012(3)
C138 0.061(4) 0.081(5) 0.027(3) 0.002(3) 0.005(3) 0.011(4)
C139 0.049(4) 0.084(5) 0.027(3) -0.010(3) 0.000(3) 0.005(3)
C140 0.034(3) 0.069(4) 0.020(2) -0.009(2) -0.002(2) -0.005(3)
C141 0.020(2) 0.024(2) 0.020(2) 0.0013(16) 0.0021(16) -0.0061(17)
C142 0.036(3) 0.031(2) 0.031(2) -0.008(2) 0.002(2) -0.010(2)
C143 0.027(2) 0.032(2) 0.034(2) -0.002(2) -0.008(2) -0.004(2)
C144 0.030(3) 0.032(3) 0.036(3) 0.005(2) 0.016(2) 0.000(2)
Li2 0.026(4) 0.034(4) 0.039(4) 0.000(3) 0.003(3) -0.018(3)
O3 0.0279(19) 0.057(2) 0.040(2) 0.0165(17) 0.0041(15) -0.0125(17)
O4 0.0218(16) 0.0356(18) 0.0351(17) -0.0075(14) -0.0009(13) -0.0083(14)
C145 0.042(3) 0.048(3) 0.048(3) 0.014(3) -0.004(3) -0.016(3)
C1A6 0.043(4) 0.063(4) 0.041(3) 0.001(3) 0.003(3) -0.019(3)
C1A7 0.046(4) 0.076(4) 0.047(4) 0.001(3) 0.006(3) -0.013(4)
C1B6 0.046(4) 0.063(5) 0.045(4) 0.006(4) 0.007(4) -0.016(4)
C1B7 0.046(4) 0.067(5) 0.049(4) 0.006(4) 0.006(4) -0.016(4)
C148 0.034(3) 0.072(4) 0.061(4) 0.018(3) 0.020(3) -0.015(3)
C149 0.025(3) 0.054(3) 0.038(3) -0.019(2) 0.001(2) -0.012(2)
C150 0.036(3) 0.043(3) 0.046(3) -0.018(2) 0.019(2) -0.018(2)
C151 0.033(3) 0.035(3) 0.038(3) -0.005(2) 0.012(2) -0.010(2)
C152 0.030(3) 0.042(3) 0.023(2) -0.006(2) 0.0041(19) -0.013(2)

loop_
_atom_type_symbol
_atom_type_description
_atom_type_scat_dispersion_real
_atom_type_scat_dispersion_imag
_atom_type_scat_source
C C 0.0033 0.0016 'International Tables Vol C Tables 4.2.6.8 and 6.1.1.4'
H H 0.0000 0.0000 'International Tables Vol C Tables 4.2.6.8 and 6.1.1.4'
Li Li -0.0003 0.0001 'International Tables Vol C Tables 4.2.6.8 and 6.1.1.4'
N N 0.0061 0.0033 'International Tables Vol C Tables 4.2.6.8 and 6.1.1.4'
O O 0.0106 0.0060 'International Tables Vol C Tables 4.2.6.8 and 6.1.1.4'
Si Si 0.0817 0.0704 'International Tables Vol C Tables 4.2.6.8 and 6.1.1.4'
Ir Ir -1.4442 7.9887 'International Tables Vol C Tables 4.2.6.8 and 6.1.1.4'

loop_
_geom_angle_atom_site_label_1
_geom_angle_atom_site_label_2
_geom_angle_atom_site_label_3
_geom_angle
_geom_angle_site_symmetry_1
_geom_angle_site_symmetry_3
_geom_angle_publ_flag
C6 Ir1 C1 80.06(16) . . ?
C6 Ir1 C5 38.81(16) . . ?
C1 Ir1 C5 94.87(16) . . ?
C6 Ir1 C2 89.35(16) . . ?
C1 Ir1 C2 37.83(17) . . ?
C5 Ir1 C2 79.50(16) . . ?
C6 Ir1 Si6 90.04(12) . . ?
C1 Ir1 Si6 138.24(13) . . ?
C5 Ir1 Si6 102.40(12) . . ?
C2 Ir1 Si6 176.04(12) . . ?
C6 Ir1 Si3 141.49(13) . . ?
C1 Ir1 Si3 94.94(12) . . ?
C5 Ir1 Si3 169.87(12) . . ?
C2 Ir1 Si3 109.97(11) . . ?
Si6 Ir1 Si3 68.38(4) . . ?
C6 Ir1 Si2 151.34(12) . . ?
C1 Ir1 Si2 124.83(11) . . ?
C5 Ir1 Si2 117.39(11) . . ?
C2 Ir1 Si2 102.64(11) . . ?
Si6 Ir1 Si2 79.65(4) . . ?
Si3 Ir1 Si2 58.06(3) . . ?
C6 Ir1 Li1 112.6(2) . . ?
C1 Ir1 Li1 95.8(2) . . ?
C5 Ir1 Li1 75.6(2) . . ?
C2 Ir1 Li1 58.6(2) . . ?
Si6 Ir1 Li1 125.12(16) . . ?
Si3 Ir1 Li1 105.85(16) . . ?
Si2 Ir1 Li1 56.24(16) . . ?
Si6 Si1 Si5 146.20(6) . . ?
Si6 Si1 Si2 88.24(5) . . ?
Si5 Si1 Si2 103.25(6) . . ?
Si6 Si1 Si3 68.70(5) . . ?
Si5 Si1 Si3 88.47(5) . . ?
Si2 Si1 Si3 62.29(5) . . ?
Si1 Si2 Si4 75.38(5) . . ?
Si1 Si2 Si3 61.05(4) . . ?
Si4 Si2 Si3 56.95(4) . . ?
Si1 Si2 Li1 149.31(19) . . ?
Si4 Si2 Li1 128.61(19) . . ?
Si3 Si2 Li1 112.41(18) . . ?
Si1 Si2 Ir1 88.97(4) . . ?
Si4 Si2 Ir1 109.81(5) . . ?
Si3 Si2 Ir1 55.82(3) . . ?
Li1 Si2 Ir1 66.17(18) . . ?
Si4 Si3 Ir1 122.40(5) . . ?
Si4 Si3 Si1 74.78(5) . . ?
Ir1 Si3 Si1 92.61(4) . . ?
Si4 Si3 Si2 60.09(4) . . ?
Ir1 Si3 Si2 66.12(4) . . ?
Si1 Si3 Si2 56.66(4) . . ?
Si4 Si3 Si6 125.49(5) . . ?
Ir1 Si3 Si6 54.72(3) . . ?
Si1 Si3 Si6 52.96(4) . . ?
Si2 Si3 Si6 77.33(4) . . ?
C9 Si4 Si3 136.26(13) . . ?
C9 Si4 Si2 122.28(13) . . ?
Si3 Si4 Si2 62.97(4) . . ?
C9 Si4 Si5 127.71(13) . . ?
Si3 Si4 Si5 89.19(5) . . ?
Si2 Si4 Si5 98.55(5) . . ?
C24 Si5 C39 109.19(17) . . ?
C24 Si5 Si1 123.37(13) . . ?
C39 Si5 Si1 106.34(12) . . ?
C24 Si5 Si4 112.76(13) . . ?
C39 Si5 Si4 127.07(13) . . ?
Si1 Si5 Si4 75.48(5) . . ?
N1 Si6 N2 69.86(15) . . ?
N1 Si6 Si1 118.16(11) . . ?
N2 Si6 Si1 123.92(12) . . ?
N1 Si6 C54 34.97(14) . . ?
N2 Si6 C54 34.95(13) . . ?
Si1 Si6 C54 130.31(11) . . ?
N1 Si6 Ir1 122.96(12) . . ?
N2 Si6 Ir1 124.41(11) . . ?
Si1 Si6 Ir1 98.27(5) . . ?
C54 Si6 Ir1 131.17(10) . . ?
N1 Si6 Si3 175.62(11) . . ?
N2 Si6 Si3 114.08(11) . . ?
Si1 Si6 Si3 58.34(4) . . ?
C54 Si6 Si3 149.03(11) . . ?
Ir1 Si6 Si3 56.90(3) . . ?
C54 N1 C55 129.6(3) . . ?
C54 N1 Si6 91.8(2) . . ?
C55 N1 Si6 135.9(3) . . ?
C54 N2 C65 129.2(3) . . ?
C54 N2 Si6 91.3(2) . . ?
C65 N2 Si6 137.8(3) . . ?
C130 N3 C131 131.5(3) . . ?
C130 N3 Si12 91.5(3) . . ?
C131 N3 Si12 136.2(3) . . ?
C130 N4 C141 130.8(3) . . ?
C130 N4 Si12 91.8(3) . . ?
C141 N4 Si12 134.4(3) . . ?
C2 C1 C8 125.0(4) . . ?
C2 C1 Ir1 73.2(2) . . ?
C8 C1 Ir1 111.2(3) . . ?
C2 C1 H1 113.5 . . ?
C8 C1 H1 113.5 . . ?
Ir1 C1 H1 113.5 . . ?
C1 C2 C3 121.9(4) . . ?
C1 C2 Ir1 69.0(2) . . ?
C3 C2 Ir1 113.3(3) . . ?
C1 C2 Li1 141.2(3) . . ?
C3 C2 Li1 83.1(3) . . ?
Ir1 C2 Li1 73.9(2) . . ?
C1 C2 H2 114.8 . . ?
C3 C2 H2 114.8 . . ?
Ir1 C2 H2 114.8 . . ?
Li1 C2 H2 71.1 . . ?
C4 C3 C2 114.4(4) . . ?
C4 C3 H3A 108.7 . . ?
C2 C3 H3A 108.7 . . ?
C4 C3 H3AB 108.7 . . ?
C2 C3 H3AB 108.7 . . ?
H3A C3 H3AB 107.6 . . ?
C5 C4 C3 114.0(4) . . ?
C5 C4 H4A 108.8 . . ?
C3 C4 H4A 108.8 . . ?
C5 C4 H4AB 108.8 . . ?
C3 C4 H4AB 108.8 . . ?
H4A C4 H4AB 107.7 . . ?
C6 C5 C4 123.5(4) . . ?
C6 C5 Ir1 69.3(2) . . ?
C4 C5 Ir1 113.7(3) . . ?
C6 C5 H5 114.1 . . ?
C4 C5 H5 114.1 . . ?
Ir1 C5 H5 114.1 . . ?
C5 C6 C7 120.9(4) . . ?
C5 C6 Ir1 71.8(2) . . ?
C7 C6 Ir1 115.0(3) . . ?
C5 C6 H6 114.1 . . ?
C7 C6 H6 114.1 . . ?
Ir1 C6 H6 114.1 . . ?
C8 C7 C6 111.9(4) . . ?
C8 C7 H7A 109.2 . . ?
C6 C7 H7A 109.2 . . ?
C8 C7 H7AB 109.2 . . ?
C6 C7 H7AB 109.2 . . ?
H7A C7 H7AB 107.9 . . ?
C7 C8 C1 113.9(4) . . ?
C7 C8 H8A 108.8 . . ?
C1 C8 H8A 108.8 . . ?
C7 C8 H8AB 108.8 . . ?
C1 C8 H8AB 108.8 . . ?
H8A C8 H8AB 107.7 . . ?
C10 C9 C14 118.2(4) . . ?
C10 C9 Si4 123.4(3) . . ?
C14 C9 Si4 118.0(3) . . ?
C11 C10 C9 119.9(4) . . ?
C11 C10 C15 119.0(4) . . ?
C9 C10 C15 121.1(4) . . ?
C12 C11 C10 122.3(5) . . ?
C12 C11 H11 118.9 . . ?
C10 C11 H11 118.9 . . ?
C13 C12 C11 117.2(4) . . ?
C13 C12 C18 120.2(5) . . ?
C11 C12 C18 122.6(6) . . ?
C12 C13 C14 122.9(5) . . ?
C12 C13 H13 118.5 . . ?
C14 C13 H13 118.5 . . ?
C13 C14 C9 119.4(4) . . ?
C13 C14 C21 118.1(4) . . ?
C9 C14 C21 122.4(4) . . ?
C10 C15 C17 110.7(4) . . ?
C10 C15 C16 113.6(4) . . ?
C17 C15 C16 110.7(4) . . ?
C10 C15 H15 107.2 . . ?
C17 C15 H15 107.2 . . ?
C16 C15 H15 107.2 . . ?
C15 C16 H16A 109.5 . . ?
C15 C16 H16B 109.5 . . ?
H16A C16 H16B 109.5 . . ?
C15 C16 H16C 109.5 . . ?
H16A C16 H16C 109.5 . . ?
H16B C16 H16C 109.5 . . ?
C15 C17 H17A 109.5 . . ?
C15 C17 H17B 109.5 . . ?
H17A C17 H17B 109.5 . . ?
C15 C17 H17C 109.5 . . ?
H17A C17 H17C 109.5 . . ?
H17B C17 H17C 109.5 . . ?
C20B C18 C19 123.3(7) . . ?
C20A C18 C19 119.6(6) . . ?
C20B C18 C12 121.5(7) . . ?
C20A C18 C12 116.6(6) . . ?
C19 C18 C12 111.9(4) . . ?
C20A C18 H18A 101.6 . . ?
C19 C18 H18A 101.6 . . ?
C12 C18 H18A 101.6 . . ?
C20B C18 H18B 96.1 . . ?
C19 C18 H18B 96.1 . . ?
C12 C18 H18B 96.1 . . ?
C18 C19 H19A 109.5 . . ?
C18 C19 H19B 109.5 . . ?
H19A C19 H19B 109.5 . . ?
C18 C19 H19C 109.5 . . ?
H19A C19 H19C 109.5 . . ?
H19B C19 H19C 109.5 . . ?
C18 C20A H20A 109.5 . . ?
C18 C20A H20B 109.5 . . ?
H20A C20A H20B 109.5 . . ?
C18 C20A H20C 109.5 . . ?
H20A C20A H20C 109.5 . . ?
H20B C20A H20C 109.5 . . ?
C18 C20B H20D 109.5 . . ?
C18 C20B H20E 109.5 . . ?
H20D C20B H20E 109.5 . . ?
C18 C20B H20F 109.5 . . ?
H20D C20B H20F 109.5 . . ?
H20E C20B H20F 109.5 . . ?
C14 C21 C22 110.8(4) . . ?
C14 C21 C23 112.8(4) . . ?
C22 C21 C23 110.7(4) . . ?
C14 C21 H21 107.4 . . ?
C22 C21 H21 107.4 . . ?
C23 C21 H21 107.4 . . ?
C21 C22 H22A 109.5 . . ?
C21 C22 H22B 109.5 . . ?
H22A C22 H22B 109.5 . . ?
C21 C22 H22C 109.5 . . ?
H22A C22 H22C 109.5 . . ?
H22B C22 H22C 109.5 . . ?
C21 C23 H23A 109.5 . . ?
C21 C23 H23B 109.5 . . ?
H23A C23 H23B 109.5 . . ?
C21 C23 H23C 109.5 . . ?
H23A C23 H23C 109.5 . . ?
H23B C23 H23C 109.5 . . ?
C25 C24 C29 117.2(3) . . ?
C25 C24 Si5 116.7(3) . . ?
C29 C24 Si5 126.0(3) . . ?
C26 C25 C24 121.1(4) . . ?
C26 C25 C30 117.0(4) . . ?
C24 C25 C30 121.9(3) . . ?
C27 C26 C25 121.6(4) . . ?
C27 C26 H26 119.2 . . ?
C25 C26 H26 119.2 . . ?
C28 C27 C26 117.8(4) . . ?
C28 C27 C33 121.1(4) . . ?
C26 C27 C33 121.1(4) . . ?
C27 C28 C29 122.9(4) . . ?
C27 C28 H28 118.5 . . ?
C29 C28 H28 118.5 . . ?
C28 C29 C24 119.4(4) . . ?
C28 C29 C36 116.8(4) . . ?
C24 C29 C36 123.8(4) . . ?
C31 C30 C25 111.4(4) . . ?
C31 C30 C32 111.4(4) . . ?
C25 C30 C32 112.9(4) . . ?
C31 C30 H30 106.9 . . ?
C25 C30 H30 106.9 . . ?
C32 C30 H30 106.9 . . ?
C30 C31 H31A 109.5 . . ?
C30 C31 H31B 109.5 . . ?
H31A C31 H31B 109.5 . . ?
C30 C31 H31C 109.5 . . ?
H31A C31 H31C 109.5 . . ?
H31B C31 H31C 109.5 . . ?
C30 C32 H32A 109.5 . . ?
C30 C32 H32B 109.5 . . ?
H32A C32 H32B 109.5 . . ?
C30 C32 H32C 109.5 . . ?
H32A C32 H32C 109.5 . . ?
H32B C32 H32C 109.5 . . ?
C34 C33 C27 112.5(5) . . ?
C34 C33 C35 109.7(5) . . ?
C27 C33 C35 110.7(4) . . ?
C34 C33 H33 108.0 . . ?
C27 C33 H33 108.0 . . ?
C35 C33 H33 108.0 . . ?
C33 C34 H34A 109.5 . . ?
C33 C34 H34B 109.5 . . ?
H34A C34 H34B 109.5 . . ?
C33 C34 H34C 109.5 . . ?
H34A C34 H34C 109.5 . . ?
H34B C34 H34C 109.5 . . ?
C33 C35 H35A 109.5 . . ?
C33 C35 H35B 109.5 . . ?
H35A C35 H35B 109.5 . . ?
C33 C35 H35C 109.5 . . ?
H35A C35 H35C 109.5 . . ?
H35B C35 H35C 109.5 . . ?
C29 C36 C38 112.7(4) . . ?
C29 C36 C37 112.7(4) . . ?
C38 C36 C37 109.7(4) . . ?
C29 C36 H36 107.1 . . ?
C38 C36 H36 107.1 . . ?
C37 C36 H36 107.1 . . ?
C36 C37 H37A 109.5 . . ?
C36 C37 H37B 109.5 . . ?
H37A C37 H37B 109.5 . . ?
C36 C37 H37C 109.5 . . ?
H37A C37 H37C 109.5 . . ?
H37B C37 H37C 109.5 . . ?
C36 C38 H38A 109.5 . . ?
C36 C38 H38B 109.5 . . ?
H38A C38 H38B 109.5 . . ?
C36 C38 H38C 109.5 . . ?
H38A C38 H38C 109.5 . . ?
H38B C38 H38C 109.5 . . ?
C40 C39 C44 118.1(4) . . ?
C40 C39 Si5 114.8(3) . . ?
C44 C39 Si5 126.9(3) . . ?
C41 C40 C39 120.4(4) . . ?
C41 C40 C45 116.0(4) . . ?
C39 C40 C45 123.6(4) . . ?
C40 C41 C42 122.3(4) . . ?
C40 C41 H41 118.9 . . ?
C42 C41 H41 118.9 . . ?
C43 C42 C41 117.7(4) . . ?
C43 C42 C48 120.8(4) . . ?
C41 C42 C48 121.3(4) . . ?
C42 C43 C44 122.5(4) . . ?
C42 C43 H43 118.8 . . ?
C44 C43 H43 118.8 . . ?
C43 C44 C39 118.9(4) . . ?
C43 C44 C51 117.1(4) . . ?
C39 C44 C51 124.0(4) . . ?
C46B C45 C40 120.7(11) . . ?
C47A C45 C40 114.5(6) . . ?
C47A C45 C46A 108.9(6) . . ?
C40 C45 C46A 108.4(5) . . ?
C46B C45 C47B 110.3(13) . . ?
C40 C45 C47B 102.6(10) . . ?
C47A C45 H45A 108.3 . . ?
C40 C45 H45A 108.3 . . ?
C46A C45 H45A 108.3 . . ?
C46B C45 H45B 107.5 . . ?
C40 C45 H45B 107.5 . . ?
C47B C45 H45B 107.5 . . ?
C45 C46A H46A 109.5 . . ?
C45 C46A H46B 109.5 . . ?
H46A C46A H46B 109.5 . . ?
C45 C46A H46C 109.5 . . ?
H46A C46A H46C 109.5 . . ?
H46B C46A H46C 109.5 . . ?
C45 C47A H47A 109.5 . . ?
C45 C47A H47B 109.5 . . ?
H47A C47A H47B 109.5 . . ?
C45 C47A H47C 109.5 . . ?
H47A C47A H47C 109.5 . . ?
H47B C47A H47C 109.5 . . ?
C45 C46B H46D 109.5 . . ?
C45 C46B H46E 109.5 . . ?
H46D C46B H46E 109.5 . . ?
C45 C46B H46F 109.5 . . ?
H46D C46B H46F 109.5 . . ?
H46E C46B H46F 109.5 . . ?
C45 C47B H47D 109.5 . . ?
C45 C47B H47E 109.5 . . ?
H47D C47B H47E 109.5 . . ?
C45 C47B H47F 109.5 . . ?
H47D C47B H47F 109.5 . . ?
H47E C47B H47F 109.5 . . ?
C49 C48 C42 109.4(4) . . ?
C49 C48 C50 110.8(5) . . ?
C42 C48 C50 113.0(5) . . ?
C49 C48 H48 107.8 . . ?
C42 C48 H48 107.8 . . ?
C50 C48 H48 107.8 . . ?
C48 C49 H49A 109.5 . . ?
C48 C49 H49B 109.5 . . ?
H49A C49 H49B 109.5 . . ?
C48 C49 H49C 109.5 . . ?
H49A C49 H49C 109.5 . . ?
H49B C49 H49C 109.5 . . ?
C48 C50 H50A 109.5 . . ?
C48 C50 H50B 109.5 . . ?
H50A C50 H50B 109.5 . . ?
C48 C50 H50C 109.5 . . ?
H50A C50 H50C 109.5 . . ?
H50B C50 H50C 109.5 . . ?
C44 C51 C53 111.5(3) . . ?
C44 C51 C52 111.8(4) . . ?
C53 C51 C52 109.1(3) . . ?
C44 C51 H51 108.1 . . ?
C53 C51 H51 108.1 . . ?
C52 C51 H51 108.1 . . ?
C51 C52 H52A 109.5 . . ?
C51 C52 H52B 109.5 . . ?
H52A C52 H52B 109.5 . . ?
C51 C52 H52C 109.5 . . ?
H52A C52 H52C 109.5 . . ?
H52B C52 H52C 109.5 . . ?
C51 C53 H53A 109.5 . . ?
C51 C53 H53B 109.5 . . ?
H53A C53 H53B 109.5 . . ?
C51 C53 H53C 109.5 . . ?
H53A C53 H53C 109.5 . . ?
H53B C53 H53C 109.5 . . ?
N2 C54 N1 106.9(3) . . ?
N2 C54 C59 127.7(4) . . ?
N1 C54 C59 125.4(4) . . ?
N2 C54 Si6 53.73(19) . . ?
N1 C54 Si6 53.21(19) . . ?
C59 C54 Si6 174.2(3) . . ?
N1 C55 C56 112.6(3) . . ?
N1 C55 C57 109.3(3) . . ?
C56 C55 C57 111.1(4) . . ?
N1 C55 C58 106.0(3) . . ?
C56 C55 C58 108.6(4) . . ?
C57 C55 C58 109.0(4) . . ?
C55 C56 H56A 109.5 . . ?
C55 C56 H56B 109.5 . . ?
H56A C56 H56B 109.5 . . ?
C55 C56 H56C 109.5 . . ?
H56A C56 H56C 109.5 . . ?
H56B C56 H56C 109.5 . . ?
C55 C57 H57A 109.5 . . ?
C55 C57 H57B 109.5 . . ?
H57A C57 H57B 109.5 . . ?
C55 C57 H57C 109.5 . . ?
H57A C57 H57C 109.5 . . ?
H57B C57 H57C 109.5 . . ?
C55 C58 H58A 109.5 . . ?
C55 C58 H58B 109.5 . . ?
H58A C58 H58B 109.5 . . ?
C55 C58 H58C 109.5 . . ?
H58A C58 H58C 109.5 . . ?
H58B C58 H58C 109.5 . . ?
C60 C59 C64 120.2(4) . . ?
C60 C59 C54 121.0(4) . . ?
C64 C59 C54 118.8(4) . . ?
C59 C60 C61 119.6(4) . . ?
C59 C60 H60 120.2 . . ?
C61 C60 H60 120.2 . . ?
C62 C61 C60 120.3(5) . . ?
C62 C61 H61 119.9 . . ?
C60 C61 H61 119.9 . . ?
C63 C62 C61 120.1(4) . . ?
C63 C62 H62 119.9 . . ?
C61 C62 H62 119.9 . . ?
C62 C63 C64 120.0(5) . . ?
C62 C63 H63 120.0 . . ?
C64 C63 H63 120.0 . . ?
C59 C64 C63 119.7(4) . . ?
C59 C64 H64 120.1 . . ?
C63 C64 H64 120.1 . . ?
N2 C65 C66 111.9(4) . . ?
N2 C65 C67 108.8(4) . . ?
C66 C65 C67 111.2(5) . . ?
N2 C65 C68 107.4(3) . . ?
C66 C65 C68 107.4(4) . . ?
C67 C65 C68 110.0(5) . . ?
C65 C66 H66A 109.5 . . ?
C65 C66 H66B 109.5 . . ?
H66A C66 H66B 109.5 . . ?
C65 C66 H66C 109.5 . . ?
H66A C66 H66C 109.5 . . ?
H66B C66 H66C 109.5 . . ?
C65 C67 H67A 109.5 . . ?
C65 C67 H67B 109.5 . . ?
H67A C67 H67B 109.5 . . ?
C65 C67 H67C 109.5 . . ?
H67A C67 H67C 109.5 . . ?
H67B C67 H67C 109.5 . . ?
C65 C68 H68A 109.5 . . ?
C65 C68 H68B 109.5 . . ?
H68A C68 H68B 109.5 . . ?
C65 C68 H68C 109.5 . . ?
H68A C68 H68C 109.5 . . ?
H68B C68 H68C 109.5 . . ?
O1 Li1 O2 98.4(4) . . ?
O1 Li1 C2 91.2(3) . . ?
O2 Li1 C2 147.9(4) . . ?
O1 Li1 Si2 112.3(4) . . ?
O2 Li1 Si2 109.4(3) . . ?
C2 Li1 Si2 94.7(3) . . ?
O1 Li1 Ir1 130.1(4) . . ?
O2 Li1 Ir1 131.5(4) . . ?
C2 Li1 Ir1 47.46(16) . . ?
Si2 Li1 Ir1 57.59(16) . . ?
C72 O1 C69 108.7(4) . . ?
C72 O1 Li1 129.1(4) . . ?
C69 O1 Li1 122.2(4) . . ?
C76 O2 C73 107.3(4) . . ?
C76 O2 Li1 111.1(4) . . ?
C73 O2 Li1 123.1(4) . . ?
O1 C69 C70 104.2(4) . . ?
O1 C69 H69A 110.9 . . ?
C70 C69 H69A 110.9 . . ?
O1 C69 H69B 110.9 . . ?
C70 C69 H69B 110.9 . . ?
H69A C69 H69B 108.9 . . ?
C71 C70 C69 102.4(4) . . ?
C71 C70 H70A 111.3 . . ?
C69 C70 H70A 111.3 . . ?
C71 C70 H70B 111.3 . . ?
C69 C70 H70B 111.3 . . ?
H70A C70 H70B 109.2 . . ?
C70 C71 C72 104.3(4) . . ?
C70 C71 H71A 110.9 . . ?
C72 C71 H71A 110.9 . . ?
C70 C71 H71B 110.9 . . ?
C72 C71 H71B 110.9 . . ?
H71A C71 H71B 108.9 . . ?
O1 C72 C71 106.7(4) . . ?
O1 C72 H72A 110.4 . . ?
C71 C72 H72A 110.4 . . ?
O1 C72 H72B 110.4 . . ?
C71 C72 H72B 110.4 . . ?
H72A C72 H72B 108.6 . . ?
O2 C73 C74 105.4(5) . . ?
O2 C73 H73A 110.7 . . ?
C74 C73 H73A 110.7 . . ?
O2 C73 H73B 110.7 . . ?
C74 C73 H73B 110.7 . . ?
H73A C73 H73B 108.8 . . ?
C75 C74 C73 104.2(5) . . ?
C75 C74 H74A 110.9 . . ?
C73 C74 H74A 110.9 . . ?
C75 C74 H74B 110.9 . . ?
C73 C74 H74B 110.9 . . ?
H74A C74 H74B 108.9 . . ?
C76 C75 C74 101.6(5) . . ?
C76 C75 H75A 111.5 . . ?
C74 C75 H75A 111.5 . . ?
C76 C75 H75B 111.5 . . ?
C74 C75 H75B 111.5 . . ?
H75A C75 H75B 109.3 . . ?
O2 C76 C75 105.8(5) . . ?
O2 C76 H76A 110.6 . . ?
C75 C76 H76A 110.6 . . ?
O2 C76 H76B 110.6 . . ?
C75 C76 H76B 110.6 . . ?
H76A C76 H76B 108.7 . . ?
C78 Ir2 C81 80.18(18) . . ?
C78 Ir2 C77 38.28(17) . . ?
C81 Ir2 C77 95.29(17) . . ?
C78 Ir2 C82 89.12(18) . . ?
C81 Ir2 C82 37.76(19) . . ?
C77 Ir2 C82 79.98(17) . . ?
C78 Ir2 Si12 92.28(13) . . ?
C81 Ir2 Si12 139.43(15) . . ?
C77 Ir2 Si12 103.09(12) . . ?
C82 Ir2 Si12 176.48(13) . . ?
C78 Ir2 Si9 141.18(14) . . ?
C81 Ir2 Si9 91.38(13) . . ?
C77 Ir2 Si9 172.76(12) . . ?
C82 Ir2 Si9 107.11(12) . . ?
Si12 Ir2 Si9 69.88(4) . . ?
C78 Ir2 Si8 152.95(13) . . ?
C81 Ir2 Si8 123.14(14) . . ?
C77 Ir2 Si8 118.91(12) . . ?
C82 Ir2 Si8 101.82(13) . . ?
Si12 Ir2 Si8 78.29(4) . . ?
Si9 Ir2 Si8 58.88(4) . . ?
C78 Ir2 Li2 110.5(2) . . ?
C81 Ir2 Li2 99.5(2) . . ?
C77 Ir2 Li2 73.5(2) . . ?
C82 Ir2 Li2 62.1(2) . . ?
Si12 Ir2 Li2 120.26(15) . . ?
Si9 Ir2 Li2 108.22(16) . . ?
Si8 Ir2 Li2 56.28(16) . . ?
Si12 Si7 Si11 153.53(7) . . ?
Si12 Si7 Si8 85.99(5) . . ?
Si11 Si7 Si8 101.91(5) . . ?
Si12 Si7 Si9 71.04(5) . . ?
Si11 Si7 Si9 89.82(5) . . ?
Si8 Si7 Si9 63.25(5) . . ?
Si7 Si8 Si10 75.61(5) . . ?
Si7 Si8 Si9 59.98(5) . . ?
Si10 Si8 Si9 57.55(4) . . ?
Si7 Si8 Li2 149.11(19) . . ?
Si10 Si8 Li2 130.18(18) . . ?
Si9 Si8 Li2 115.30(19) . . ?
Si7 Si8 Ir2 89.72(5) . . ?
Si10 Si8 Ir2 110.29(5) . . ?
Si9 Si8 Ir2 56.41(4) . . ?
Li2 Si8 Ir2 66.84(19) . . ?
Si10 Si9 Si7 74.71(5) . . ?
Si10 Si9 Ir2 119.21(5) . . ?
Si7 Si9 Ir2 92.93(5) . . ?
Si10 Si9 Si8 58.88(4) . . ?
Si7 Si9 Si8 56.78(4) . . ?
Ir2 Si9 Si8 64.71(4) . . ?
Si10 Si9 Si12 123.06(6) . . ?
Si7 Si9 Si12 52.35(4) . . ?
Ir2 Si9 Si12 53.83(3) . . ?
Si8 Si9 Si12 74.05(5) . . ?
C85 Si10 Si9 138.05(13) . . ?
C85 Si10 Si8 124.63(13) . . ?
Si9 Si10 Si8 63.57(5) . . ?
C85 Si10 Si11 124.48(12) . . ?
Si9 Si10 Si11 89.66(5) . . ?
Si8 Si10 Si11 98.35(5) . . ?
C115 Si11 C100 109.03(17) . . ?
C115 Si11 Si7 105.71(12) . . ?
C100 Si11 Si7 124.00(13) . . ?
C115 Si11 Si10 127.49(13) . . ?
C100 Si11 Si10 112.85(12) . . ?
Si7 Si11 Si10 75.20(5) . . ?
N3 Si12 N4 69.58(15) . . ?
N3 Si12 Si7 119.61(12) . . ?
N4 Si12 Si7 114.52(12) . . ?
N3 Si12 C130 34.97(15) . . ?
N4 Si12 C130 34.62(14) . . ?
Si7 Si12 C130 122.95(11) . . ?
N3 Si12 Ir2 128.33(12) . . ?
N4 Si12 Ir2 126.95(11) . . ?
Si7 Si12 Ir2 98.16(5) . . ?
C130 Si12 Ir2 138.68(11) . . ?
N3 Si12 Si9 116.06(12) . . ?
N4 Si12 Si9 170.78(12) . . ?
Si7 Si12 Si9 56.61(4) . . ?
C130 Si12 Si9 150.29(12) . . ?
Ir2 Si12 Si9 56.30(3) . . ?
C78 C77 C84 122.0(4) . . ?
C78 C77 Ir2 69.7(2) . . ?
C84 C77 Ir2 113.6(3) . . ?
C78 C77 H77 114.6 . . ?
C84 C77 H77 114.6 . . ?
Ir2 C77 H77 114.6 . . ?
C77 C78 C79 121.3(5) . . ?
C77 C78 Ir2 72.0(2) . . ?
C79 C78 Ir2 114.1(3) . . ?
C77 C78 H78 114.2 . . ?
C79 C78 H78 114.2 . . ?
Ir2 C78 H78 114.2 . . ?
C80 C79 C78 113.0(4) . . ?
C80 C79 H79A 109.0 . . ?
C78 C79 H79A 109.0 . . ?
C80 C79 H79B 109.0 . . ?
C78 C79 H79B 109.0 . . ?
H79A C79 H79B 107.8 . . ?
C81 C80 C79 112.7(4) . . ?
C81 C80 H80A 109.1 . . ?
C79 C80 H80A 109.1 . . ?
C81 C80 H80B 109.1 . . ?
C79 C80 H80B 109.1 . . ?
H80A C80 H80B 107.8 . . ?
C82 C81 C80 124.6(5) . . ?
C82 C81 Ir2 73.1(3) . . ?
C80 C81 Ir2 112.3(3) . . ?
C82 C81 H81 113.4 . . ?
C80 C81 H81 113.4 . . ?
Ir2 C81 H81 113.4 . . ?
C81 C82 C83 121.0(4) . . ?
C81 C82 Ir2 69.2(3) . . ?
C83 C82 Ir2 113.4(3) . . ?
C81 C82 Li2 139.5(3) . . ?
C83 C82 Li2 82.8(3) . . ?
Ir2 C82 Li2 71.3(2) . . ?
C81 C82 H82 115.1 . . ?
C83 C82 H82 115.1 . . ?
Ir2 C82 H82 115.1 . . ?
Li2 C82 H82 74.7 . . ?
C84 C83 C82 113.9(4) . . ?
C84 C83 H83A 108.8 . . ?
C82 C83 H83A 108.8 . . ?
C84 C83 H83B 108.8 . . ?
C82 C83 H83B 108.8 . . ?
H83A C83 H83B 107.7 . . ?
C77 C84 C83 114.1(4) . . ?
C77 C84 H84A 108.7 . . ?
C83 C84 H84A 108.7 . . ?
C77 C84 H84B 108.7 . . ?
C83 C84 H84B 108.7 . . ?
H84A C84 H84B 107.6 . . ?
C86 C85 C90 118.5(3) . . ?
C86 C85 Si10 122.5(3) . . ?
C90 C85 Si10 119.0(3) . . ?
C87 C86 C85 119.6(4) . . ?
C87 C86 C91 118.8(4) . . ?
C85 C86 C91 121.5(3) . . ?
C88 C87 C86 122.0(4) . . ?
C88 C87 H87 119.0 . . ?
C86 C87 H87 119.0 . . ?
C89 C88 C87 117.9(4) . . ?
C89 C88 C94 121.4(4) . . ?
C87 C88 C94 120.6(4) . . ?
C88 C89 C90 122.1(4) . . ?
C88 C89 H89 118.9 . . ?
C90 C89 H89 118.9 . . ?
C89 C90 C85 119.9(4) . . ?
C89 C90 C97 117.2(4) . . ?
C85 C90 C97 122.9(3) . . ?
C86 C91 C92 114.9(4) . . ?
C86 C91 C93 111.2(4) . . ?
C92 C91 C93 110.4(4) . . ?
C86 C91 H91 106.6 . . ?
C92 C91 H91 106.6 . . ?
C93 C91 H91 106.6 . . ?
C91 C92 H92A 109.5 . . ?
C91 C92 H92B 109.5 . . ?
H92A C92 H92B 109.5 . . ?
C91 C92 H92C 109.5 . . ?
H92A C92 H92C 109.5 . . ?
H92B C92 H92C 109.5 . . ?
C91 C93 H93A 109.5 . . ?
C91 C93 H93B 109.5 . . ?
H93A C93 H93B 109.5 . . ?
C91 C93 H93C 109.5 . . ?
H93A C93 H93C 109.5 . . ?
H93B C93 H93C 109.5 . . ?
C96 C94 C95 110.9(4) . . ?
C96 C94 C88 109.9(4) . . ?
C95 C94 C88 112.9(3) . . ?
C96 C94 H94 107.6 . . ?
C95 C94 H94 107.6 . . ?
C88 C94 H94 107.6 . . ?
C94 C95 H95A 109.5 . . ?
C94 C95 H95B 109.5 . . ?
H95A C95 H95B 109.5 . . ?
C94 C95 H95C 109.5 . . ?
H95A C95 H95C 109.5 . . ?
H95B C95 H95C 109.5 . . ?
C94 C96 H96A 109.5 . . ?
C94 C96 H96B 109.5 . . ?
H96A C96 H96B 109.5 . . ?
C94 C96 H96C 109.5 . . ?
H96A C96 H96C 109.5 . . ?
H96B C96 H96C 109.5 . . ?
C90 C97 C99 110.1(3) . . ?
C90 C97 C98 113.2(3) . . ?
C99 C97 C98 110.7(4) . . ?
C90 C97 H97 107.5 . . ?
C99 C97 H97 107.5 . . ?
C98 C97 H97 107.5 . . ?
C97 C98 H98A 109.5 . . ?
C97 C98 H98B 109.5 . . ?
H98A C98 H98B 109.5 . . ?
C97 C98 H98C 109.5 . . ?
H98A C98 H98C 109.5 . . ?
H98B C98 H98C 109.5 . . ?
C97 C99 H99A 109.5 . . ?
C97 C99 H99B 109.5 . . ?
H99A C99 H99B 109.5 . . ?
C97 C99 H99C 109.5 . . ?
H99A C99 H99C 109.5 . . ?
H99B C99 H99C 109.5 . . ?
C101 C100 C105 118.0(4) . . ?
C101 C100 Si11 117.7(3) . . ?
C105 C100 Si11 124.3(3) . . ?
C102 C101 C100 120.1(4) . . ?
C102 C101 C106 117.3(3) . . ?
C100 C101 C106 122.6(3) . . ?
C103 C102 C101 122.6(4) . . ?
C103 C102 H102 118.7 . . ?
C101 C102 H102 118.7 . . ?
C102 C103 C104 117.6(4) . . ?
C102 C103 C109 121.1(4) . . ?
C104 C103 C109 121.3(4) . . ?
C103 C104 C105 122.1(4) . . ?
C103 C104 H104 118.9 . . ?
C105 C104 H104 118.9 . . ?
C104 C105 C100 119.5(4) . . ?
C104 C105 C112 117.3(4) . . ?
C100 C105 C112 123.2(4) . . ?
C107 C106 C108 111.4(4) . . ?
C107 C106 C101 112.5(3) . . ?
C108 C106 C101 110.8(3) . . ?
C107 C106 H106 107.3 . . ?
C108 C106 H106 107.3 . . ?
C101 C106 H106 107.3 . . ?
C106 C107 H10A 109.5 . . ?
C106 C107 H10B 109.5 . . ?
H10A C107 H10B 109.5 . . ?
C106 C107 H10C 109.5 . . ?
H10A C107 H10C 109.5 . . ?
H10B C107 H10C 109.5 . . ?
C106 C108 H10D 109.5 . . ?
C106 C108 H10E 109.5 . . ?
H10D C108 H10E 109.5 . . ?
C106 C108 H10F 109.5 . . ?
H10D C108 H10F 109.5 . . ?
H10E C108 H10F 109.5 . . ?
C111 C109 C103 111.1(4) . . ?
C111 C109 C110 110.7(4) . . ?
C103 C109 C110 111.3(3) . . ?
C111 C109 H109 107.9 . . ?
C103 C109 H109 107.9 . . ?
C110 C109 H109 107.9 . . ?
C109 C110 H11A 109.5 . . ?
C109 C110 H11B 109.5 . . ?
H11A C110 H11B 109.5 . . ?
C109 C110 H11C 109.5 . . ?
H11A C110 H11C 109.5 . . ?
H11B C110 H11C 109.5 . . ?
C109 C111 H11D 109.5 . . ?
C109 C111 H11E 109.5 . . ?
H11D C111 H11E 109.5 . . ?
C109 C111 H11F 109.5 . . ?
H11D C111 H11F 109.5 . . ?
H11E C111 H11F 109.5 . . ?
C105 C112 C113 114.0(5) . . ?
C105 C112 C114 113.1(5) . . ?
C113 C112 C114 107.9(4) . . ?
C105 C112 H112 107.2 . . ?
C113 C112 H112 107.2 . . ?
C114 C112 H112 107.2 . . ?
C112 C113 H11G 109.5 . . ?
C112 C113 H11H 109.5 . . ?
H11G C113 H11H 109.5 . . ?
C112 C113 H11I 109.5 . . ?
H11G C113 H11I 109.5 . . ?
H11H C113 H11I 109.5 . . ?
C112 C114 H11J 109.5 . . ?
C112 C114 H11K 109.5 . . ?
H11J C114 H11K 109.5 . . ?
C112 C114 H11L 109.5 . . ?
H11J C114 H11L 109.5 . . ?
H11K C114 H11L 109.5 . . ?
C120 C115 C116 117.4(4) . . ?
C120 C115 Si11 126.7(3) . . ?
C116 C115 Si11 115.4(3) . . ?
C117 C116 C115 120.0(4) . . ?
C117 C116 C121 116.3(4) . . ?
C115 C116 C121 123.7(4) . . ?
C118 C117 C116 122.7(4) . . ?
C118 C117 H117 118.7 . . ?
C116 C117 H117 118.7 . . ?
C117 C118 C119 117.6(4) . . ?
C117 C118 C124 122.0(4) . . ?
C119 C118 C124 120.1(4) . . ?
C118 C119 C120 122.2(4) . . ?
C118 C119 H119 118.9 . . ?
C120 C119 H119 118.9 . . ?
C119 C120 C115 120.0(4) . . ?
C119 C120 C127 116.0(4) . . ?
C115 C120 C127 123.9(4) . . ?
C116 C121 C122 111.5(4) . . ?
C116 C121 C123 111.9(4) . . ?
C122 C121 C123 112.1(4) . . ?
C116 C121 H121 107.0 . . ?
C122 C121 H121 107.0 . . ?
C123 C121 H121 107.0 . . ?
C121 C122 H12A 109.5 . . ?
C121 C122 H12B 109.5 . . ?
H12A C122 H12B 109.5 . . ?
C121 C122 H12C 109.5 . . ?
H12A C122 H12C 109.5 . . ?
H12B C122 H12C 109.5 . . ?
C121 C123 H12D 109.5 . . ?
C121 C123 H12E 109.5 . . ?
H12D C123 H12E 109.5 . . ?
C121 C123 H12F 109.5 . . ?
H12D C123 H12F 109.5 . . ?
H12E C123 H12F 109.5 . . ?
C125 C124 C118 113.1(4) . . ?
C125 C124 C126 110.8(4) . . ?
C118 C124 C126 109.0(4) . . ?
C125 C124 H124 107.9 . . ?
C118 C124 H124 107.9 . . ?
C126 C124 H124 107.9 . . ?
C124 C125 H12G 109.5 . . ?
C124 C125 H12H 109.5 . . ?
H12G C125 H12H 109.5 . . ?
C124 C125 H12I 109.5 . . ?
H12G C125 H12I 109.5 . . ?
H12H C125 H12I 109.5 . . ?
C124 C126 H12J 109.5 . . ?
C124 C126 H12K 109.5 . . ?
H12J C126 H12K 109.5 . . ?
C124 C126 H12L 109.5 . . ?
H12J C126 H12L 109.5 . . ?
H12K C126 H12L 109.5 . . ?
C120 C127 C129 111.6(3) . . ?
C120 C127 C128 111.8(3) . . ?
C129 C127 C128 109.9(3) . . ?
C120 C127 H127 107.8 . . ?
C129 C127 H127 107.8 . . ?
C128 C127 H127 107.8 . . ?
C127 C128 H12M 109.5 . . ?
C127 C128 H12N 109.5 . . ?
H12M C128 H12N 109.5 . . ?
C127 C128 H12O 109.5 . . ?
H12M C128 H12O 109.5 . . ?
H12N C128 H12O 109.5 . . ?
C127 C129 H12P 109.5 . . ?
C127 C129 H12Q 109.5 . . ?
H12P C129 H12Q 109.5 . . ?
C127 C129 H12R 109.5 . . ?
H12P C129 H12R 109.5 . . ?
H12Q C129 H12R 109.5 . . ?
N4 C130 N3 107.1(3) . . ?
N4 C130 C135 124.4(4) . . ?
N3 C130 C135 128.5(4) . . ?
N4 C130 Si12 53.56(19) . . ?
N3 C130 Si12 53.6(2) . . ?
C135 C130 Si12 177.4(3) . . ?
N3 C131 C1A2 115.1(5) . . ?
N3 C131 C1B2 111.1(12) . . ?
N3 C131 C1B4 110.7(8) . . ?
C1B2 C131 C1B4 119.9(13) . . ?
N3 C131 C1A3 106.4(6) . . ?
C1A2 C131 C1A3 108.3(8) . . ?
N3 C131 C1A4 107.0(5) . . ?
C1A2 C131 C1A4 111.0(7) . . ?
C1A3 C131 C1A4 108.9(7) . . ?
N3 C131 C1B3 104.5(8) . . ?
C1B2 C131 C1B3 105.0(13) . . ?
C1B4 C131 C1B3 104.1(12) . . ?
C131 C1A2 H1AA 109.5 . . ?
C131 C1A2 H1AB 109.5 . . ?
H1AA C1A2 H1AB 109.5 . . ?
C131 C1A2 H1AC 109.5 . . ?
H1AA C1A2 H1AC 109.5 . . ?
H1AB C1A2 H1AC 109.5 . . ?
C131 C1A3 H1AD 109.5 . . ?
C131 C1A3 H1AE 109.5 . . ?
H1AD C1A3 H1AE 109.5 . . ?
C131 C1A3 H1AF 109.5 . . ?
H1AD C1A3 H1AF 109.5 . . ?
H1AE C1A3 H1AF 109.5 . . ?
C131 C1A4 H1AG 109.5 . . ?
C131 C1A4 H1AH 109.5 . . ?
H1AG C1A4 H1AH 109.5 . . ?
C131 C1A4 H1AI 109.5 . . ?
H1AG C1A4 H1AI 109.5 . . ?
H1AH C1A4 H1AI 109.5 . . ?
C131 C1B2 H1BA 109.5 . . ?
C131 C1B2 H1BB 109.5 . . ?
H1BA C1B2 H1BB 109.5 . . ?
C131 C1B2 H1BC 109.5 . . ?
H1BA C1B2 H1BC 109.5 . . ?
H1BB C1B2 H1BC 109.5 . . ?
C131 C1B3 H1BD 109.5 . . ?
C131 C1B3 H1BE 109.5 . . ?
H1BD C1B3 H1BE 109.5 . . ?
C131 C1B3 H1BF 109.5 . . ?
H1BD C1B3 H1BF 109.5 . . ?
H1BE C1B3 H1BF 109.5 . . ?
C131 C1B4 H1BG 109.5 . . ?
C131 C1B4 H1BH 109.5 . . ?
H1BG C1B4 H1BH 109.5 . . ?
C131 C1B4 H1BI 109.5 . . ?
H1BG C1B4 H1BI 109.5 . . ?
H1BH C1B4 H1BI 109.5 . . ?
C136 C135 C140 120.1(5) . . ?
C136 C135 C130 121.1(4) . . ?
C140 C135 C130 118.5(4) . . ?
C135 C136 C137 117.6(6) . . ?
C135 C136 H136 121.2 . . ?
C137 C136 H136 121.2 . . ?
C138 C137 C136 120.7(6) . . ?
C138 C137 H137 119.7 . . ?
C136 C137 H137 119.7 . . ?
C139 C138 C137 121.6(5) . . ?
C139 C138 H138 119.2 . . ?
C137 C138 H138 119.2 . . ?
C138 C139 C140 118.1(6) . . ?
C138 C139 H139 121.0 . . ?
C140 C139 H139 121.0 . . ?
C139 C140 C135 121.8(6) . . ?
C139 C140 H140 119.1 . . ?
C135 C140 H140 119.1 . . ?
N4 C141 C142 111.0(3) . . ?
N4 C141 C144 106.0(3) . . ?
C142 C141 C144 108.3(4) . . ?
N4 C141 C143 111.1(4) . . ?
C142 C141 C143 111.2(3) . . ?
C144 C141 C143 109.1(4) . . ?
C141 C142 H14A 109.5 . . ?
C141 C142 H14B 109.5 . . ?
H14A C142 H14B 109.5 . . ?
C141 C142 H14C 109.5 . . ?
H14A C142 H14C 109.5 . . ?
H14B C142 H14C 109.5 . . ?
C141 C143 H14D 109.5 . . ?
C141 C143 H14E 109.5 . . ?
H14D C143 H14E 109.5 . . ?
C141 C143 H14F 109.5 . . ?
H14D C143 H14F 109.5 . . ?
H14E C143 H14F 109.5 . . ?
C141 C144 H14G 109.5 . . ?
C141 C144 H14H 109.5 . . ?
H14G C144 H14H 109.5 . . ?
C141 C144 H14I 109.5 . . ?
H14G C144 H14I 109.5 . . ?
H14H C144 H14I 109.5 . . ?
O4 Li2 O3 97.6(4) . . ?
O4 Li2 Si8 112.7(3) . . ?
O3 Li2 Si8 109.9(3) . . ?
O4 Li2 C82 151.1(4) . . ?
O3 Li2 C82 89.9(3) . . ?
Si8 Li2 C82 90.5(3) . . ?
O4 Li2 Ir2 133.4(4) . . ?
O3 Li2 Ir2 129.0(4) . . ?
Si8 Li2 Ir2 56.88(16) . . ?
C82 Li2 Ir2 46.58(17) . . ?
C148 O3 C145 107.1(4) . . ?
C148 O3 Li2 127.7(4) . . ?
C145 O3 Li2 125.1(4) . . ?
C152 O4 C149 107.8(3) . . ?
C152 O4 Li2 126.9(4) . . ?
C149 O4 Li2 113.1(4) . . ?
C1A6 C145 O3 109.3(6) . . ?
C1B6 C145 O3 100.5(7) . . ?
C1A6 C145 H1A5 109.8 . . ?
O3 C145 H1A5 109.8 . . ?
C1A6 C145 H1B5 109.8 . . ?
O3 C145 H1B5 109.8 . . ?
H1A5 C145 H1B5 108.3 . . ?
C1B6 C145 H1C5 111.7 . . ?
O3 C145 H1C5 111.7 . . ?
C1B6 C145 H1D5 111.7 . . ?
O3 C145 H1D5 111.7 . . ?
H1C5 C145 H1D5 109.4 . . ?
C145 C1A6 C1A7 104.1(7) . . ?
C145 C1A6 H1A6 110.9 . . ?
C1A7 C1A6 H1A6 110.9 . . ?
C145 C1A6 H1B6 110.9 . . ?
C1A7 C1A6 H1B6 110.9 . . ?
H1A6 C1A6 H1B6 108.9 . . ?
C1A6 C1A7 C148 103.9(8) . . ?
C1A6 C1A7 H1AJ 111.0 . . ?
C148 C1A7 H1AJ 111.0 . . ?
C1A6 C1A7 H1AK 111.0 . . ?
C148 C1A7 H1AK 111.0 . . ?
H1AJ C1A7 H1AK 109.0 . . ?
C145 C1B6 C1B7 108.2(12) . . ?
C145 C1B6 H1BJ 110.1 . . ?
C1B7 C1B6 H1BJ 110.1 . . ?
C145 C1B6 H1BK 110.1 . . ?
C1B7 C1B6 H1BK 110.1 . . ?
H1BJ C1B6 H1BK 108.4 . . ?
C148 C1B7 C1B6 102.2(11) . . ?
C148 C1B7 H1BL 111.3 . . ?
C1B6 C1B7 H1BL 111.3 . . ?
C148 C1B7 H1BM 111.3 . . ?
C1B6 C1B7 H1BM 111.3 . . ?
H1BL C1B7 H1BM 109.2 . . ?
O3 C148 C1B7 102.4(7) . . ?
O3 C148 C1A7 98.0(5) . . ?
O3 C148 H1A8 112.2 . . ?
C1A7 C148 H1A8 112.2 . . ?
O3 C148 H1B8 112.2 . . ?
C1A7 C148 H1B8 112.2 . . ?
H1A8 C148 H1B8 109.8 . . ?
O3 C148 H1C8 111.3 . . ?
C1B7 C148 H1C8 111.3 . . ?
O3 C148 H1D8 111.3 . . ?
C1B7 C148 H1D8 111.3 . . ?
H1C8 C148 H1D8 109.2 . . ?
O4 C149 C150 104.5(4) . . ?
O4 C149 H14J 110.8 . . ?
C150 C149 H14J 110.8 . . ?
O4 C149 H14K 110.8 . . ?
C150 C149 H14K 110.8 . . ?
H14J C149 H14K 108.9 . . ?
C149 C150 C151 101.9(4) . . ?
C149 C150 H15A 111.4 . . ?
C151 C150 H15A 111.4 . . ?
C149 C150 H15B 111.4 . . ?
C151 C150 H15B 111.4 . . ?
H15A C150 H15B 109.3 . . ?
C152 C151 C150 103.1(4) . . ?
C152 C151 H15C 111.1 . . ?
C150 C151 H15C 111.1 . . ?
C152 C151 H15D 111.1 . . ?
C150 C151 H15D 111.1 . . ?
H15C C151 H15D 109.1 . . ?
O4 C152 C151 107.7(4) . . ?
O4 C152 H15E 110.2 . . ?
C151 C152 H15E 110.2 . . ?
O4 C152 H15F 110.2 . . ?
C151 C152 H15F 110.2 . . ?
H15E C152 H15F 108.5 . . ?

loop_
_geom_bond_atom_site_label_1
_geom_bond_atom_site_label_2
_geom_bond_distance
_geom_bond_site_symmetry_2
_geom_bond_publ_flag
Ir1 C6 2.143(4) . ?
Ir1 C1 2.154(4) . ?
Ir1 C5 2.176(4) . ?
Ir1 C2 2.208(4) . ?
Ir1 Si6 2.3431(11) . ?
Ir1 Si3 2.4043(11) . ?
Ir1 Si2 2.6576(10) . ?
Ir1 Li1 2.880(8) . ?
Si1 Si6 2.2861(15) . ?
Si1 Si5 2.3170(15) . ?
Si1 Si2 2.3273(16) . ?
Si1 Si3 2.4376(15) . ?
Si2 Si4 2.4000(15) . ?
Si2 Si3 2.4664(15) . ?
Si2 Li1 2.617(8) . ?
Si3 Si4 2.3207(14) . ?
Si3 Si6 2.6683(15) . ?
Si4 C9 1.925(4) . ?
Si4 Si5 2.4045(15) . ?
Si5 C24 1.927(4) . ?
Si5 C39 1.933(4) . ?
Si6 N1 1.864(3) . ?
Si6 N2 1.876(3) . ?
Si6 C54 2.326(4) . ?
N1 C54 1.334(5) . ?
N1 C55 1.484(5) . ?
N2 C54 1.333(5) . ?
N2 C65 1.493(5) . ?
N3 C130 1.337(5) . ?
N3 C131 1.484(6) . ?
N3 Si12 1.876(3) . ?
N4 C130 1.325(5) . ?
N4 C141 1.486(5) . ?
N4 Si12 1.876(3) . ?
C1 C2 1.415(6) . ?
C1 C8 1.511(6) . ?
C1 H1 1.0000 . ?
C2 C3 1.528(6) . ?
C2 Li1 2.559(9) . ?
C2 H2 1.0000 . ?
C3 C4 1.513(7) . ?
C3 H3A 0.9900 . ?
C3 H3AB 0.9900 . ?
C4 C5 1.503(6) . ?
C4 H4A 0.9900 . ?
C4 H4AB 0.9900 . ?
C5 C6 1.436(6) . ?
C5 H5 1.0000 . ?
C6 C7 1.514(6) . ?
C6 H6 1.0000 . ?
C7 C8 1.508(6) . ?
C7 H7A 0.9900 . ?
C7 H7AB 0.9900 . ?
C8 H8A 0.9900 . ?
C8 H8AB 0.9900 . ?
C9 C10 1.409(6) . ?
C9 C14 1.417(5) . ?
C10 C11 1.392(6) . ?
C10 C15 1.521(6) . ?
C11 C12 1.391(7) . ?
C11 H11 0.9500 . ?
C12 C13 1.383(7) . ?
C12 C18 1.527(7) . ?
C13 C14 1.389(6) . ?
C13 H13 0.9500 . ?
C14 C21 1.518(6) . ?
C15 C17 1.525(6) . ?
C15 C16 1.536(6) . ?
C15 H15 1.0000 . ?
C16 H16A 0.9800 . ?
C16 H16B 0.9800 . ?
C16 H16C 0.9800 . ?
C17 H17A 0.9800 . ?
C17 H17B 0.9800 . ?
C17 H17C 0.9800 . ?
C18 C20B 1.309(11) . ?
C18 C20A 1.417(10) . ?
C18 C19 1.504(7) . ?
C18 H18A 1.0000 . ?
C18 H18B 1.0000 . ?
C19 H19A 0.9800 . ?
C19 H19B 0.9800 . ?
C19 H19C 0.9800 . ?
C20A H20A 0.9800 . ?
C20A H20B 0.9800 . ?
C20A H20C 0.9800 . ?
C20B H20D 0.9800 . ?
C20B H20E 0.9800 . ?
C20B H20F 0.9800 . ?
C21 C22 1.530(6) . ?
C21 C23 1.532(6) . ?
C21 H21 1.0000 . ?
C22 H22A 0.9800 . ?
C22 H22B 0.9800 . ?
C22 H22C 0.9800 . ?
C23 H23A 0.9800 . ?
C23 H23B 0.9800 . ?
C23 H23C 0.9800 . ?
C24 C25 1.414(6) . ?
C24 C29 1.425(6) . ?
C25 C26 1.396(5) . ?
C25 C30 1.522(6) . ?
C26 C27 1.389(6) . ?
C26 H26 0.9500 . ?
C27 C28 1.376(6) . ?
C27 C33 1.528(6) . ?
C28 C29 1.404(6) . ?
C28 H28 0.9500 . ?
C29 C36 1.512(6) . ?
C30 C31 1.521(6) . ?
C30 C32 1.531(7) . ?
C30 H30 1.0000 . ?
C31 H31A 0.9800 . ?
C31 H31B 0.9800 . ?
C31 H31C 0.9800 . ?
C32 H32A 0.9800 . ?
C32 H32B 0.9800 . ?
C32 H32C 0.9800 . ?
C33 C34 1.526(8) . ?
C33 C35 1.533(7) . ?
C33 H33 1.0000 . ?
C34 H34A 0.9800 . ?
C34 H34B 0.9800 . ?
C34 H34C 0.9800 . ?
C35 H35A 0.9800 . ?
C35 H35B 0.9800 . ?
C35 H35C 0.9800 . ?
C36 C38 1.526(7) . ?
C36 C37 1.538(7) . ?
C36 H36 1.0000 . ?
C37 H37A 0.9800 . ?
C37 H37B 0.9800 . ?
C37 H37C 0.9800 . ?
C38 H38A 0.9800 . ?
C38 H38B 0.9800 . ?
C38 H38C 0.9800 . ?
C39 C40 1.417(6) . ?
C39 C44 1.417(5) . ?
C40 C41 1.377(6) . ?
C40 C45 1.515(6) . ?
C41 C42 1.393(6) . ?
C41 H41 0.9500 . ?
C42 C43 1.374(7) . ?
C42 C48 1.533(6) . ?
C43 C44 1.414(6) . ?
C43 H43 0.9500 . ?
C44 C51 1.515(6) . ?
C45 C46B 1.32(2) . ?
C45 C47A 1.483(11) . ?
C45 C46A 1.625(12) . ?
C45 C47B 1.77(3) . ?
C45 H45A 1.0000 . ?
C45 H45B 1.0000 . ?
C46A H46A 0.9800 . ?
C46A H46B 0.9800 . ?
C46A H46C 0.9800 . ?
C47A H47A 0.9800 . ?
C47A H47B 0.9800 . ?
C47A H47C 0.9800 . ?
C46B H46D 0.9800 . ?
C46B H46E 0.9800 . ?
C46B H46F 0.9800 . ?
C47B H47D 0.9800 . ?
C47B H47E 0.9800 . ?
C47B H47F 0.9800 . ?
C48 C49 1.525(7) . ?
C48 C50 1.534(8) . ?
C48 H48 1.0000 . ?
C49 H49A 0.9800 . ?
C49 H49B 0.9800 . ?
C49 H49C 0.9800 . ?
C50 H50A 0.9800 . ?
C50 H50B 0.9800 . ?
C50 H50C 0.9800 . ?
C51 C53 1.532(6) . ?
C51 C52 1.547(6) . ?
C51 H51 1.0000 . ?
C52 H52A 0.9800 . ?
C52 H52B 0.9800 . ?
C52 H52C 0.9800 . ?
C53 H53A 0.9800 . ?
C53 H53B 0.9800 . ?
C53 H53C 0.9800 . ?
C54 C59 1.494(5) . ?
C55 C56 1.523(6) . ?
C55 C57 1.528(6) . ?
C55 C58 1.528(6) . ?
C56 H56A 0.9800 . ?
C56 H56B 0.9800 . ?
C56 H56C 0.9800 . ?
C57 H57A 0.9800 . ?
C57 H57B 0.9800 . ?
C57 H57C 0.9800 . ?
C58 H58A 0.9800 . ?
C58 H58B 0.9800 . ?
C58 H58C 0.9800 . ?
C59 C60 1.374(6) . ?
C59 C64 1.388(6) . ?
C60 C61 1.385(6) . ?
C60 H60 0.9500 . ?
C61 C62 1.383(7) . ?
C61 H61 0.9500 . ?
C62 C63 1.367(7) . ?
C62 H62 0.9500 . ?
C63 C64 1.388(6) . ?
C63 H63 0.9500 . ?
C64 H64 0.9500 . ?
C65 C66 1.521(7) . ?
C65 C67 1.523(7) . ?
C65 C68 1.523(6) . ?
C66 H66A 0.9800 . ?
C66 H66B 0.9800 . ?
C66 H66C 0.9800 . ?
C67 H67A 0.9800 . ?
C67 H67B 0.9800 . ?
C67 H67C 0.9800 . ?
C68 H68A 0.9800 . ?
C68 H68B 0.9800 . ?
C68 H68C 0.9800 . ?
Li1 O1 1.943(9) . ?
Li1 O2 1.966(8) . ?
O1 C72 1.437(6) . ?
O1 C69 1.449(5) . ?
O2 C76 1.433(5) . ?
O2 C73 1.449(6) . ?
C69 C70 1.501(7) . ?
C69 H69A 0.9900 . ?
C69 H69B 0.9900 . ?
C70 C71 1.501(8) . ?
C70 H70A 0.9900 . ?
C70 H70B 0.9900 . ?
C71 C72 1.503(8) . ?
C71 H71A 0.9900 . ?
C71 H71B 0.9900 . ?
C72 H72A 0.9900 . ?
C72 H72B 0.9900 . ?
C73 C74 1.529(9) . ?
C73 H73A 0.9900 . ?
C73 H73B 0.9900 . ?
C74 C75 1.488(10) . ?
C74 H74A 0.9900 . ?
C74 H74B 0.9900 . ?
C75 C76 1.471(9) . ?
C75 H75A 0.9900 . ?
C75 H75B 0.9900 . ?
C76 H76A 0.9900 . ?
C76 H76B 0.9900 . ?
Ir2 C78 2.149(4) . ?
Ir2 C81 2.157(4) . ?
Ir2 C77 2.181(4) . ?
Ir2 C82 2.208(4) . ?
Ir2 Si12 2.3452(11) . ?
Ir2 Si9 2.4169(11) . ?
Ir2 Si8 2.6234(11) . ?
Ir2 Li2 2.880(8) . ?
Si7 Si12 2.2835(15) . ?
Si7 Si11 2.3238(15) . ?
Si7 Si8 2.3267(15) . ?
Si7 Si9 2.4082(16) . ?
Si8 Si10 2.3746(15) . ?
Si8 Si9 2.4837(16) . ?
Si8 Li2 2.605(7) . ?
Si9 Si10 2.3406(15) . ?
Si9 Si12 2.7278(15) . ?
Si10 C85 1.919(4) . ?
Si10 Si11 2.3985(14) . ?
Si11 C115 1.923(4) . ?
Si11 C100 1.928(4) . ?
Si12 C130 2.331(4) . ?
C77 C78 1.420(6) . ?
C77 C84 1.507(6) . ?
C77 H77 1.0000 . ?
C78 C79 1.529(7) . ?
C78 H78 1.0000 . ?
C79 C80 1.518(7) . ?
C79 H79A 0.9900 . ?
C79 H79B 0.9900 . ?
C80 C81 1.509(7) . ?
C80 H80A 0.9900 . ?
C80 H80B 0.9900 . ?
C81 C82 1.413(7) . ?
C81 H81 1.0000 . ?
C82 C83 1.534(6) . ?
C82 Li2 2.686(10) . ?
C82 H82 1.0000 . ?
C83 C84 1.532(7) . ?
C83 H83A 0.9900 . ?
C83 H83B 0.9900 . ?
C84 H84A 0.9900 . ?
C84 H84B 0.9900 . ?
C85 C86 1.406(5) . ?
C85 C90 1.416(6) . ?
C86 C87 1.403(5) . ?
C86 C91 1.508(6) . ?
C87 C88 1.390(6) . ?
C87 H87 0.9500 . ?
C88 C89 1.384(6) . ?
C88 C94 1.526(5) . ?
C89 C90 1.394(5) . ?
C89 H89 0.9500 . ?
C90 C97 1.528(5) . ?
C91 C92 1.525(6) . ?
C91 C93 1.540(7) . ?
C91 H91 1.0000 . ?
C92 H92A 0.9800 . ?
C92 H92B 0.9800 . ?
C92 H92C 0.9800 . ?
C93 H93A 0.9800 . ?
C93 H93B 0.9800 . ?
C93 H93C 0.9800 . ?
C94 C96 1.525(6) . ?
C94 C95 1.525(6) . ?
C94 H94 1.0000 . ?
C95 H95A 0.9800 . ?
C95 H95B 0.9800 . ?
C95 H95C 0.9800 . ?
C96 H96A 0.9800 . ?
C96 H96B 0.9800 . ?
C96 H96C 0.9800 . ?
C97 C99 1.530(6) . ?
C97 C98 1.539(6) . ?
C97 H97 1.0000 . ?
C98 H98A 0.9800 . ?
C98 H98B 0.9800 . ?
C98 H98C 0.9800 . ?
C99 H99A 0.9800 . ?
C99 H99B 0.9800 . ?
C99 H99C 0.9800 . ?
C100 C101 1.409(5) . ?
C100 C105 1.418(6) . ?
C101 C102 1.387(5) . ?
C101 C106 1.527(5) . ?
C102 C103 1.377(5) . ?
C102 H102 0.9500 . ?
C103 C104 1.389(6) . ?
C103 C109 1.526(6) . ?
C104 C105 1.398(6) . ?
C104 H104 0.9500 . ?
C105 C112 1.505(6) . ?
C106 C107 1.510(5) . ?
C106 C108 1.525(6) . ?
C106 H106 1.0000 . ?
C107 H10A 0.9800 . ?
C107 H10B 0.9800 . ?
C107 H10C 0.9800 . ?
C108 H10D 0.9800 . ?
C108 H10E 0.9800 . ?
C108 H10F 0.9800 . ?
C109 C111 1.526(6) . ?
C109 C110 1.539(6) . ?
C109 H109 1.0000 . ?
C110 H11A 0.9800 . ?
C110 H11B 0.9800 . ?
C110 H11C 0.9800 . ?
C111 H11D 0.9800 . ?
C111 H11E 0.9800 . ?
C111 H11F 0.9800 . ?
C112 C113 1.527(8) . ?
C112 C114 1.530(8) . ?
C112 H112 1.0000 . ?
C113 H11G 0.9800 . ?
C113 H11H 0.9800 . ?
C113 H11I 0.9800 . ?
C114 H11J 0.9800 . ?
C114 H11K 0.9800 . ?
C114 H11L 0.9800 . ?
C115 C120 1.415(6) . ?
C115 C116 1.427(5) . ?
C116 C117 1.399(6) . ?
C116 C121 1.514(6) . ?
C117 C118 1.377(6) . ?
C117 H117 0.9500 . ?
C118 C119 1.392(6) . ?
C118 C124 1.523(6) . ?
C119 C120 1.405(6) . ?
C119 H119 0.9500 . ?
C120 C127 1.524(5) . ?
C121 C122 1.530(6) . ?
C121 C123 1.537(6) . ?
C121 H121 1.0000 . ?
C122 H12A 0.9800 . ?
C122 H12B 0.9800 . ?
C122 H12C 0.9800 . ?
C123 H12D 0.9800 . ?
C123 H12E 0.9800 . ?
C123 H12F 0.9800 . ?
C124 C125 1.520(7) . ?
C124 C126 1.527(7) . ?
C124 H124 1.0000 . ?
C125 H12G 0.9800 . ?
C125 H12H 0.9800 . ?
C125 H12I 0.9800 . ?
C126 H12J 0.9800 . ?
C126 H12K 0.9800 . ?
C126 H12L 0.9800 . ?
C127 C129 1.531(6) . ?
C127 C128 1.534(6) . ?
C127 H127 1.0000 . ?
C128 H12M 0.9800 . ?
C128 H12N 0.9800 . ?
C128 H12O 0.9800 . ?
C129 H12P 0.9800 . ?
C129 H12Q 0.9800 . ?
C129 H12R 0.9800 . ?
C130 C135 1.498(5) . ?
C131 C1A2 1.513(7) . ?
C131 C1B2 1.522(8) . ?
C131 C1B4 1.530(8) . ?
C131 C1A3 1.531(7) . ?
C131 C1A4 1.541(7) . ?
C131 C1B3 1.542(8) . ?
C1A2 H1AA 0.9800 . ?
C1A2 H1AB 0.9800 . ?
C1A2 H1AC 0.9800 . ?
C1A3 H1AD 0.9800 . ?
C1A3 H1AE 0.9800 . ?
C1A3 H1AF 0.9800 . ?
C1A4 H1AG 0.9800 . ?
C1A4 H1AH 0.9800 . ?
C1A4 H1AI 0.9800 . ?
C1B2 H1BA 0.9800 . ?
C1B2 H1BB 0.9800 . ?
C1B2 H1BC 0.9800 . ?
C1B3 H1BD 0.9800 . ?
C1B3 H1BE 0.9800 . ?
C1B3 H1BF 0.9800 . ?
C1B4 H1BG 0.9800 . ?
C1B4 H1BH 0.9800 . ?
C1B4 H1BI 0.9800 . ?
C135 C136 1.369(7) . ?
C135 C140 1.382(7) . ?
C136 C137 1.413(7) . ?
C136 H136 0.9500 . ?
C137 C138 1.362(9) . ?
C137 H137 0.9500 . ?
C138 C139 1.355(9) . ?
C138 H138 0.9500 . ?
C139 C140 1.378(7) . ?
C139 H139 0.9500 . ?
C140 H140 0.9500 . ?
C141 C142 1.522(6) . ?
C141 C144 1.527(6) . ?
C141 C143 1.535(6) . ?
C142 H14A 0.9800 . ?
C142 H14B 0.9800 . ?
C142 H14C 0.9800 . ?
C143 H14D 0.9800 . ?
C143 H14E 0.9800 . ?
C143 H14F 0.9800 . ?
C144 H14G 0.9800 . ?
C144 H14H 0.9800 . ?
C144 H14I 0.9800 . ?
Li2 O4 1.960(9) . ?
Li2 O3 1.962(8) . ?
O3 C148 1.423(6) . ?
O3 C145 1.451(6) . ?
O4 C152 1.443(5) . ?
O4 C149 1.454(6) . ?
C145 C1A6 1.435(10) . ?
C145 C1B6 1.442(15) . ?
C145 H1A5 0.9900 . ?
C145 H1B5 0.9900 . ?
C145 H1C5 0.9900 . ?
C145 H1D5 0.9900 . ?
C1A6 C1A7 1.485(13) . ?
C1A6 H1A6 0.9900 . ?
C1A6 H1B6 0.9900 . ?
C1A7 C148 1.592(12) . ?
C1A7 H1AJ 0.9900 . ?
C1A7 H1AK 0.9900 . ?
C1B6 C1B7 1.53(2) . ?
C1B6 H1BJ 0.9900 . ?
C1B6 H1BK 0.9900 . ?
C1B7 C148 1.523(16) . ?
C1B7 H1BL 0.9900 . ?
C1B7 H1BM 0.9900 . ?
C148 H1A8 0.9900 . ?
C148 H1B8 0.9900 . ?
C148 H1C8 0.9900 . ?
C148 H1D8 0.9900 . ?
C149 C150 1.505(7) . ?
C149 H14J 0.9900 . ?
C149 H14K 0.9900 . ?
C150 C151 1.528(7) . ?
C150 H15A 0.9900 . ?
C150 H15B 0.9900 . ?
C151 C152 1.515(6) . ?
C151 H15C 0.9900 . ?
C151 H15D 0.9900 . ?
C152 H15E 0.9900 . ?
C152 H15F 0.9900 . ?

loop_
_geom_torsion_atom_site_label_1
_geom_torsion_atom_site_label_2
_geom_torsion_atom_site_label_3
_geom_torsion_atom_site_label_4
_geom_torsion
_geom_torsion_site_symmetry_1
_geom_torsion_site_symmetry_2
_geom_torsion_site_symmetry_3
_geom_torsion_site_symmetry_4
_geom_torsion_publ_flag
N2 Si6 N1 C54 2.4(2) . . . . ?
Si1 Si6 N1 C54 121.0(2) . . . . ?
Ir1 Si6 N1 C54 -116.2(2) . . . . ?
N2 Si6 N1 C55 -159.3(4) . . . . ?
Si1 Si6 N1 C55 -40.8(4) . . . . ?
C54 Si6 N1 C55 -161.8(5) . . . . ?
Ir1 Si6 N1 C55 82.0(4) . . . . ?
N1 Si6 N2 C54 -2.4(2) . . . . ?
Si1 Si6 N2 C54 -113.5(2) . . . . ?
Ir1 Si6 N2 C54 114.4(2) . . . . ?
Si3 Si6 N2 C54 179.6(2) . . . . ?
N1 Si6 N2 C65 -167.6(4) . . . . ?
Si1 Si6 N2 C65 81.4(4) . . . . ?
C54 Si6 N2 C65 -165.1(5) . . . . ?
Ir1 Si6 N2 C65 -50.8(4) . . . . ?
Si3 Si6 N2 C65 14.5(4) . . . . ?
C8 C1 C2 C3 0.7(7) . . . . ?
Ir1 C1 C2 C3 105.1(4) . . . . ?
C8 C1 C2 Ir1 -104.4(4) . . . . ?
C8 C1 C2 Li1 -122.6(6) . . . . ?
Ir1 C1 C2 Li1 -18.2(5) . . . . ?
C1 C2 C3 C4 -86.9(5) . . . . ?
Ir1 C2 C3 C4 -7.9(5) . . . . ?
Li1 C2 C3 C4 61.2(4) . . . . ?
C2 C3 C4 C5 21.9(6) . . . . ?
C3 C4 C5 C6 54.4(6) . . . . ?
C3 C4 C5 Ir1 -25.7(5) . . . . ?
C4 C5 C6 C7 3.4(6) . . . . ?
Ir1 C5 C6 C7 108.8(4) . . . . ?
C4 C5 C6 Ir1 -105.4(4) . . . . ?
C5 C6 C7 C8 -92.9(5) . . . . ?
Ir1 C6 C7 C8 -9.8(6) . . . . ?
C6 C7 C8 C1 27.0(6) . . . . ?
C2 C1 C8 C7 52.2(7) . . . . ?
Ir1 C1 C8 C7 -31.5(6) . . . . ?
C14 C9 C10 C11 0.1(6) . . . . ?
Si4 C9 C10 C11 -172.5(3) . . . . ?
C14 C9 C10 C15 179.9(4) . . . . ?
Si4 C9 C10 C15 7.3(6) . . . . ?
C9 C10 C11 C12 0.4(7) . . . . ?
C15 C10 C11 C12 -179.4(4) . . . . ?
C10 C11 C12 C13 -0.7(7) . . . . ?
C10 C11 C12 C18 177.1(5) . . . . ?
C11 C12 C13 C14 0.5(7) . . . . ?
C18 C12 C13 C14 -177.3(4) . . . . ?
C12 C13 C14 C9 -0.1(7) . . . . ?
C12 C13 C14 C21 178.0(4) . . . . ?
C10 C9 C14 C13 -0.2(6) . . . . ?
Si4 C9 C14 C13 172.8(3) . . . . ?
C10 C9 C14 C21 -178.2(4) . . . . ?
Si4 C9 C14 C21 -5.2(5) . . . . ?
C11 C10 C15 C17 80.5(5) . . . . ?
C9 C10 C15 C17 -99.2(5) . . . . ?
C11 C10 C15 C16 -44.7(6) . . . . ?
C9 C10 C15 C16 135.5(4) . . . . ?
C13 C12 C18 C20B -72.6(10) . . . . ?
C11 C12 C18 C20B 109.7(10) . . . . ?
C13 C12 C18 C20A -129.8(7) . . . . ?
C11 C12 C18 C20A 52.5(9) . . . . ?
C13 C12 C18 C19 87.4(7) . . . . ?
C11 C12 C18 C19 -90.3(7) . . . . ?
C13 C14 C21 C22 -65.9(5) . . . . ?
C9 C14 C21 C22 112.1(4) . . . . ?
C13 C14 C21 C23 58.8(5) . . . . ?
C9 C14 C21 C23 -123.2(4) . . . . ?
C29 C24 C25 C26 0.7(6) . . . . ?
Si5 C24 C25 C26 -176.1(3) . . . . ?
C29 C24 C25 C30 -178.7(4) . . . . ?
Si5 C24 C25 C30 4.5(5) . . . . ?
C24 C25 C26 C27 0.0(7) . . . . ?
C30 C25 C26 C27 179.4(4) . . . . ?
C25 C26 C27 C28 -0.4(7) . . . . ?
C25 C26 C27 C33 178.2(4) . . . . ?
C26 C27 C28 C29 0.0(7) . . . . ?
C33 C27 C28 C29 -178.6(4) . . . . ?
C27 C28 C29 C24 0.8(7) . . . . ?
C27 C28 C29 C36 179.8(4) . . . . ?
C25 C24 C29 C28 -1.1(6) . . . . ?
Si5 C24 C29 C28 175.4(3) . . . . ?
C25 C24 C29 C36 180.0(4) . . . . ?
Si5 C24 C29 C36 -3.6(6) . . . . ?
C26 C25 C30 C31 -60.3(5) . . . . ?
C24 C25 C30 C31 119.1(5) . . . . ?
C26 C25 C30 C32 66.0(5) . . . . ?
C24 C25 C30 C32 -114.6(5) . . . . ?
C28 C27 C33 C34 -55.9(7) . . . . ?
C26 C27 C33 C34 125.6(6) . . . . ?
C28 C27 C33 C35 67.2(6) . . . . ?
C26 C27 C33 C35 -111.4(5) . . . . ?
C28 C29 C36 C38 -68.4(5) . . . . ?
C24 C29 C36 C38 110.6(5) . . . . ?
C28 C29 C36 C37 56.4(6) . . . . ?
C24 C29 C36 C37 -124.6(5) . . . . ?
C44 C39 C40 C41 1.5(6) . . . . ?
Si5 C39 C40 C41 -172.9(4) . . . . ?
C44 C39 C40 C45 179.9(4) . . . . ?
Si5 C39 C40 C45 5.4(6) . . . . ?
C39 C40 C41 C42 1.5(7) . . . . ?
C45 C40 C41 C42 -176.9(4) . . . . ?
C40 C41 C42 C43 -3.3(7) . . . . ?
C40 C41 C42 C48 172.8(5) . . . . ?
C41 C42 C43 C44 2.1(7) . . . . ?
C48 C42 C43 C44 -174.0(4) . . . . ?
C42 C43 C44 C39 0.9(6) . . . . ?
C42 C43 C44 C51 -179.2(4) . . . . ?
C40 C39 C44 C43 -2.7(6) . . . . ?
Si5 C39 C44 C43 171.0(3) . . . . ?
C40 C39 C44 C51 177.4(4) . . . . ?
Si5 C39 C44 C51 -8.9(6) . . . . ?
C41 C40 C45 C46B 41.9(16) . . . . ?
C39 C40 C45 C46B -136.6(15) . . . . ?
C41 C40 C45 C47A -57.1(9) . . . . ?
C39 C40 C45 C47A 124.5(8) . . . . ?
C41 C40 C45 C46A 64.7(6) . . . . ?
C39 C40 C45 C46A -113.7(6) . . . . ?
C41 C40 C45 C47B -81.2(10) . . . . ?
C39 C40 C45 C47B 100.4(10) . . . . ?
C43 C42 C48 C49 96.2(6) . . . . ?
C41 C42 C48 C49 -79.8(7) . . . . ?
C43 C42 C48 C50 -139.8(5) . . . . ?
C41 C42 C48 C50 44.2(6) . . . . ?
C43 C44 C51 C53 -63.6(5) . . . . ?
C39 C44 C51 C53 116.3(4) . . . . ?
C43 C44 C51 C52 58.8(5) . . . . ?
C39 C44 C51 C52 -121.3(4) . . . . ?
C65 N2 C54 N1 170.5(4) . . . . ?
Si6 N2 C54 N1 3.3(3) . . . . ?
C65 N2 C54 C59 -5.8(7) . . . . ?
Si6 N2 C54 C59 -172.9(4) . . . . ?
C65 N2 C54 Si6 167.1(5) . . . . ?
C55 N1 C54 N2 160.2(4) . . . . ?
Si6 N1 C54 N2 -3.4(3) . . . . ?
C55 N1 C54 C59 -23.4(6) . . . . ?
Si6 N1 C54 C59 173.0(4) . . . . ?
C55 N1 C54 Si6 163.6(5) . . . . ?
C54 N1 C55 C56 58.3(6) . . . . ?
Si6 N1 C55 C56 -145.6(4) . . . . ?
C54 N1 C55 C57 -65.6(5) . . . . ?
Si6 N1 C55 C57 90.4(5) . . . . ?
C54 N1 C55 C58 177.0(4) . . . . ?
Si6 N1 C55 C58 -27.0(5) . . . . ?
N2 C54 C59 C60 -89.7(6) . . . . ?
N1 C54 C59 C60 94.6(5) . . . . ?
N2 C54 C59 C64 91.5(5) . . . . ?
N1 C54 C59 C64 -84.1(5) . . . . ?
C64 C59 C60 C61 1.5(7) . . . . ?
C54 C59 C60 C61 -177.2(4) . . . . ?
C59 C60 C61 C62 -0.8(8) . . . . ?
C60 C61 C62 C63 -0.5(8) . . . . ?
C61 C62 C63 C64 1.0(8) . . . . ?
C60 C59 C64 C63 -0.9(7) . . . . ?
C54 C59 C64 C63 177.8(4) . . . . ?
C62 C63 C64 C59 -0.3(7) . . . . ?
C54 N2 C65 C66 48.3(6) . . . . ?
Si6 N2 C65 C66 -151.0(4) . . . . ?
C54 N2 C65 C67 -75.0(6) . . . . ?
Si6 N2 C65 C67 85.7(5) . . . . ?
C54 N2 C65 C68 166.0(4) . . . . ?
Si6 N2 C65 C68 -33.4(6) . . . . ?
C72 O1 C69 C70 -26.8(6) . . . . ?
Li1 O1 C69 C70 152.9(4) . . . . ?
O1 C69 C70 C71 36.6(5) . . . . ?
C69 C70 C71 C72 -32.8(6) . . . . ?
C69 O1 C72 C71 5.9(6) . . . . ?
Li1 O1 C72 C71 -173.9(5) . . . . ?
C70 C71 C72 O1 17.4(7) . . . . ?
C76 O2 C73 C74 7.7(6) . . . . ?
Li1 O2 C73 C74 -123.0(5) . . . . ?
O2 C73 C74 C75 16.9(6) . . . . ?
C73 C74 C75 C76 -34.1(6) . . . . ?
C73 O2 C76 C75 -30.2(5) . . . . ?
Li1 O2 C76 C75 107.0(5) . . . . ?
C74 C75 C76 O2 40.0(5) . . . . ?
C130 N3 Si12 N4 1.1(2) . . . . ?
C131 N3 Si12 N4 -168.6(4) . . . . ?
C130 N3 Si12 Si7 -106.2(2) . . . . ?
C131 N3 Si12 Si7 84.1(4) . . . . ?
C131 N3 Si12 C130 -169.7(6) . . . . ?
C130 N3 Si12 Ir2 122.7(2) . . . . ?
C131 N3 Si12 Ir2 -47.0(5) . . . . ?
C130 N3 Si12 Si9 -170.9(2) . . . . ?
C131 N3 Si12 Si9 19.4(5) . . . . ?
C130 N4 Si12 N3 -1.1(2) . . . . ?
C141 N4 Si12 N3 -162.2(4) . . . . ?
C130 N4 Si12 Si7 113.0(2) . . . . ?
C141 N4 Si12 Si7 -48.0(4) . . . . ?
C141 N4 Si12 C130 -161.1(5) . . . . ?
C130 N4 Si12 Ir2 -124.4(2) . . . . ?
C141 N4 Si12 Ir2 74.5(4) . . . . ?
C84 C77 C78 C79 2.0(6) . . . . ?
Ir2 C77 C78 C79 107.8(4) . . . . ?
C84 C77 C78 Ir2 -105.8(4) . . . . ?
C77 C78 C79 C80 -93.1(6) . . . . ?
Ir2 C78 C79 C80 -10.2(6) . . . . ?
C78 C79 C80 C81 26.8(7) . . . . ?
C79 C80 C81 C82 53.2(7) . . . . ?
C79 C80 C81 Ir2 -31.1(6) . . . . ?
C80 C81 C82 C83 -0.3(7) . . . . ?
Ir2 C81 C82 C83 105.5(4) . . . . ?
C80 C81 C82 Ir2 -105.8(5) . . . . ?
C80 C81 C82 Li2 -118.8(6) . . . . ?
Ir2 C81 C82 Li2 -13.0(5) . . . . ?
C81 C82 C83 C84 -88.0(6) . . . . ?
Ir2 C82 C83 C84 -9.1(6) . . . . ?
Li2 C82 C83 C84 56.9(5) . . . . ?
C78 C77 C84 C83 54.6(6) . . . . ?
Ir2 C77 C84 C83 -25.4(5) . . . . ?
C82 C83 C84 C77 22.5(7) . . . . ?
C90 C85 C86 C87 0.4(6) . . . . ?
Si10 C85 C86 C87 -176.5(3) . . . . ?
C90 C85 C86 C91 177.8(4) . . . . ?
Si10 C85 C86 C91 1.0(5) . . . . ?
C85 C86 C87 C88 -0.3(6) . . . . ?
C91 C86 C87 C88 -177.9(4) . . . . ?
C86 C87 C88 C89 0.7(6) . . . . ?
C86 C87 C88 C94 176.5(4) . . . . ?
C87 C88 C89 C90 -1.2(6) . . . . ?
C94 C88 C89 C90 -177.0(4) . . . . ?
C88 C89 C90 C85 1.3(6) . . . . ?
C88 C89 C90 C97 178.3(4) . . . . ?
C86 C85 C90 C89 -0.8(6) . . . . ?
Si10 C85 C90 C89 176.1(3) . . . . ?
C86 C85 C90 C97 -177.7(4) . . . . ?
Si10 C85 C90 C97 -0.7(5) . . . . ?
C87 C86 C91 C92 -41.0(6) . . . . ?
C85 C86 C91 C92 141.5(4) . . . . ?
C87 C86 C91 C93 85.4(5) . . . . ?
C85 C86 C91 C93 -92.1(5) . . . . ?
C89 C88 C94 C96 79.8(5) . . . . ?
C87 C88 C94 C96 -95.8(5) . . . . ?
C89 C88 C94 C95 -44.6(6) . . . . ?
C87 C88 C94 C95 139.8(4) . . . . ?
C89 C90 C97 C99 -71.8(5) . . . . ?
C85 C90 C97 C99 105.1(4) . . . . ?
C89 C90 C97 C98 52.7(5) . . . . ?
C85 C90 C97 C98 -130.4(4) . . . . ?
C105 C100 C101 C102 -2.4(5) . . . . ?
Si11 C100 C101 C102 179.7(3) . . . . ?
C105 C100 C101 C106 175.4(3) . . . . ?
Si11 C100 C101 C106 -2.5(5) . . . . ?
C100 C101 C102 C103 -0.2(6) . . . . ?
C106 C101 C102 C103 -178.1(3) . . . . ?
C101 C102 C103 C104 1.5(6) . . . . ?
C101 C102 C103 C109 -179.5(4) . . . . ?
C102 C103 C104 C105 0.0(6) . . . . ?
C109 C103 C104 C105 -179.1(4) . . . . ?
C103 C104 C105 C100 -2.6(6) . . . . ?
C103 C104 C105 C112 177.1(4) . . . . ?
C101 C100 C105 C104 3.7(6) . . . . ?
Si11 C100 C105 C104 -178.5(3) . . . . ?
C101 C100 C105 C112 -176.0(4) . . . . ?
Si11 C100 C105 C112 1.8(6) . . . . ?
C102 C101 C106 C107 66.0(4) . . . . ?
C100 C101 C106 C107 -111.8(4) . . . . ?
C102 C101 C106 C108 -59.4(5) . . . . ?
C100 C101 C106 C108 122.8(4) . . . . ?
C102 C103 C109 C111 -120.1(4) . . . . ?
C104 C103 C109 C111 59.0(5) . . . . ?
C102 C103 C109 C110 116.1(4) . . . . ?
C104 C103 C109 C110 -64.9(5) . . . . ?
C104 C105 C112 C113 66.7(6) . . . . ?
C100 C105 C112 C113 -113.6(5) . . . . ?
C104 C105 C112 C114 -57.1(6) . . . . ?
C100 C105 C112 C114 122.7(5) . . . . ?
C120 C115 C116 C117 3.6(6) . . . . ?
Si11 C115 C116 C117 -169.6(3) . . . . ?
C120 C115 C116 C121 -178.2(4) . . . . ?
Si11 C115 C116 C121 8.6(5) . . . . ?
C115 C116 C117 C118 -0.8(7) . . . . ?
C121 C116 C117 C118 -179.1(4) . . . . ?
C116 C117 C118 C119 -1.6(7) . . . . ?
C116 C117 C118 C124 171.4(4) . . . . ?
C117 C118 C119 C120 1.1(6) . . . . ?
C124 C118 C119 C120 -172.1(4) . . . . ?
C118 C119 C120 C115 1.8(6) . . . . ?
C118 C119 C120 C127 -179.9(4) . . . . ?
C116 C115 C120 C119 -4.1(6) . . . . ?
Si11 C115 C120 C119 168.3(3) . . . . ?
C116 C115 C120 C127 177.8(4) . . . . ?
Si11 C115 C120 C127 -9.9(6) . . . . ?
C117 C116 C121 C122 -69.6(5) . . . . ?
C115 C116 C121 C122 112.1(5) . . . . ?
C117 C116 C121 C123 56.8(5) . . . . ?
C115 C116 C121 C123 -121.5(4) . . . . ?
C117 C118 C124 C125 38.9(6) . . . . ?
C119 C118 C124 C125 -148.2(4) . . . . ?
C117 C118 C124 C126 -84.8(6) . . . . ?
C119 C118 C124 C126 88.0(5) . . . . ?
C119 C120 C127 C129 -60.1(5) . . . . ?
C115 C120 C127 C129 118.1(4) . . . . ?
C119 C120 C127 C128 63.4(5) . . . . ?
C115 C120 C127 C128 -118.3(4) . . . . ?
C141 N4 C130 N3 163.8(4) . . . . ?
Si12 N4 C130 N3 1.6(3) . . . . ?
C141 N4 C130 C135 -15.9(7) . . . . ?
Si12 N4 C130 C135 -178.1(4) . . . . ?
C141 N4 C130 Si12 162.2(5) . . . . ?
C131 N3 C130 N4 168.9(4) . . . . ?
Si12 N3 C130 N4 -1.6(3) . . . . ?
C131 N3 C130 C135 -11.4(7) . . . . ?
Si12 N3 C130 C135 178.1(4) . . . . ?
C131 N3 C130 Si12 170.5(5) . . . . ?
C130 N3 C131 C1A2 29.0(9) . . . . ?
Si12 N3 C131 C1A2 -164.8(7) . . . . ?
C130 N3 C131 C1B2 170.9(12) . . . . ?
Si12 N3 C131 C1B2 -23.0(12) . . . . ?
C130 N3 C131 C1B4 -53.4(12) . . . . ?
Si12 N3 C131 C1B4 112.8(11) . . . . ?
C130 N3 C131 C1A3 148.9(7) . . . . ?
Si12 N3 C131 C1A3 -44.9(8) . . . . ?
C130 N3 C131 C1A4 -94.8(7) . . . . ?
Si12 N3 C131 C1A4 71.4(7) . . . . ?
C130 N3 C131 C1B3 58.1(11) . . . . ?
Si12 N3 C131 C1B3 -135.7(10) . . . . ?
N4 C130 C135 C136 85.9(6) . . . . ?
N3 C130 C135 C136 -93.7(6) . . . . ?
N4 C130 C135 C140 -88.1(6) . . . . ?
N3 C130 C135 C140 92.3(6) . . . . ?
C140 C135 C136 C137 1.7(7) . . . . ?
C130 C135 C136 C137 -172.2(4) . . . . ?
C135 C136 C137 C138 0.2(8) . . . . ?
C136 C137 C138 C139 -2.9(10) . . . . ?
C137 C138 C139 C140 3.6(9) . . . . ?
C138 C139 C140 C135 -1.7(8) . . . . ?
C136 C135 C140 C139 -1.0(8) . . . . ?
C130 C135 C140 C139 173.1(5) . . . . ?
C130 N4 C141 C142 -66.8(5) . . . . ?
Si12 N4 C141 C142 87.9(4) . . . . ?
C130 N4 C141 C144 175.8(4) . . . . ?
Si12 N4 C141 C144 -29.5(5) . . . . ?
C130 N4 C141 C143 57.4(6) . . . . ?
Si12 N4 C141 C143 -147.9(3) . . . . ?
C148 O3 C145 C1A6 -26.2(7) . . . . ?
Li2 O3 C145 C1A6 155.2(6) . . . . ?
C148 O3 C145 C1B6 44.5(9) . . . . ?
Li2 O3 C145 C1B6 -134.1(8) . . . . ?
O3 C145 C1A6 C1A7 -1.4(9) . . . . ?
C145 C1A6 C1A7 C148 25.1(9) . . . . ?
O3 C145 C1B6 C1B7 -28.3(13) . . . . ?
C145 C1B6 C1B7 C148 4.4(15) . . . . ?
C145 O3 C148 C1B7 -42.1(9) . . . . ?
Li2 O3 C148 C1B7 136.5(8) . . . . ?
C145 O3 C148 C1A7 39.0(7) . . . . ?
Li2 O3 C148 C1A7 -142.4(6) . . . . ?
C1B6 C1B7 C148 O3 21.9(13) . . . . ?
C1A6 C1A7 C148 O3 -39.6(8) . . . . ?
C152 O4 C149 C150 -28.9(5) . . . . ?
Li2 O4 C149 C150 116.4(4) . . . . ?
O4 C149 C150 C151 38.6(5) . . . . ?
C149 C150 C151 C152 -33.6(5) . . . . ?
C149 O4 C152 C151 7.0(5) . . . . ?
Li2 O4 C152 C151 -132.2(4) . . . . ?
C150 C151 C152 O4 17.1(5) . . . . ?
